data_4320224
loop_
_publ_author_name
'Chris A. Wright'
'Udo Brand'
'John R. Shapley'

_publ_section_title
;
 Synthesis and Characterization of the Dimercury(I)-Linked Compound
 [PPN]4[(Re7C(CO)21Hg)2]. Oxidative Cleavage of the Mercury-Mercury Bond
 Leading to Carbidoheptarhenate Complexes of Mercury(II), Including
 [PPN][Re7C(CO)21Hg(SC(NMe2)2)]
;
_journal_name_full 'Inorganic Chemistry'
_journal_page_first 4896
_journal_page_last 4901
_journal_paper_doi 10.1021/ic0011213
_journal_volume 40
_journal_year 2001
_chemical_formula_sum 'C188 H120 Hg2 N4 O42 P8 Re14'
_chemical_formula_weight 6362.62
_chemical_name_systematic
; 
 ? 
;
_space_group_IT_number 2
_symmetry_cell_setting triclinic
_symmetry_space_group_name_Hall '-P 1'
_symmetry_space_group_name_H-M 'P -1'
_atom_sites_solution_hydrogens geom
_atom_sites_solution_primary direct
_atom_sites_solution_secondary difmap
_audit_creation_method SHELXL
_cell_angle_alpha 81.9390(10)
_cell_angle_beta 76.4790(10)
_cell_angle_gamma 89.014(2)
_cell_formula_units_Z 1
_cell_length_a 15.9548(9)
_cell_length_b 17.3419(10)
_cell_length_c 18.1696(11)
_cell_measurement_temperature 198(2)
_cell_volume 4839.0(5)
_computing_cell_refinement 'Siemens XSCANS'
_computing_data_collection 'Siemens XSCANS'
_computing_data_reduction 'Siemens SHELXTL'
_computing_molecular_graphics 'Siemens SHELXTL'
_computing_publication_material 'Siemens SHELXTL'
_computing_structure_refinement 'SHELXL-93 (Sheldrick, 1993)'
_computing_structure_solution 'SHELXS-86 (Sheldrick, 1990)'
_diffrn_ambient_temperature 198(2)
_diffrn_measurement_device 'Siemens P4'
_diffrn_measurement_method '\w scans'
_diffrn_radiation_monochromator graphite
_diffrn_radiation_source 'fine-focus sealed tube'
_diffrn_radiation_type MoK\a
_diffrn_radiation_wavelength 0.71073
_diffrn_reflns_av_R_equivalents 0.0973
_diffrn_reflns_av_sigmaI/netI 0.1467
_diffrn_reflns_limit_h_max 18
_diffrn_reflns_limit_h_min -18
_diffrn_reflns_limit_k_max 14
_diffrn_reflns_limit_k_min -20
_diffrn_reflns_limit_l_max 21
_diffrn_reflns_limit_l_min -19
_diffrn_reflns_number 16042
_diffrn_reflns_theta_max 20.00
_diffrn_reflns_theta_min 1.16
_exptl_absorpt_coefficient_mu 10.431
_exptl_absorpt_correction_T_max 0.6912
_exptl_absorpt_correction_T_min 0.3109
_exptl_absorpt_correction_type integration
_exptl_crystal_colour red
_exptl_crystal_density_diffrn 2.183
_exptl_crystal_density_meas ?
_exptl_crystal_description prism
_exptl_crystal_F_000 2942
_exptl_crystal_size_max 0.04
_exptl_crystal_size_mid 0.06
_exptl_crystal_size_min 0.12
_refine_diff_density_max 1.452
_refine_diff_density_min -1.012
_refine_diff_density_rms 0.234
_refine_ls_extinction_method none
_refine_ls_goodness_of_fit_all 1.039
_refine_ls_goodness_of_fit_obs 1.176
_refine_ls_matrix_type full
_refine_ls_number_parameters 645
_refine_ls_number_reflns 7281
_refine_ls_number_restraints 1
_refine_ls_restrained_S_all 1.114
_refine_ls_restrained_S_obs 1.177
_refine_ls_R_factor_all 0.1711
_refine_ls_R_factor_obs 0.0638
_refine_ls_shift/esd_max 0.047
_refine_ls_shift/esd_mean 0.003
_refine_ls_structure_factor_coef Fsqd
_refine_ls_weighting_details 'w=1/[\s^2^(Fo^2^)+(0.0694P)^2^+24.7381P] where P=(Fo^2^+2Fc^2^)/3'
_refine_ls_weighting_scheme calc
_refine_ls_wR_factor_all 0.2031
_refine_ls_wR_factor_obs 0.1405
_reflns_number_observed 4154
_reflns_number_total 8996
_reflns_observed_criterion >2sigma(I)
_cod_data_source_file ic0011213_1.cif
_cod_data_source_block '[PPN]4[(Re7C(CO)21Hg)2_[PPN]4[1]'
_cod_depositor_comments
;
The following automatic conversions were performed:

'_symmetry_cell_setting' value 'Triclinic' changed to 'triclinic'
according to the built-in table from CIF Core dictionary named
'cif_core.dic' version 2.4.1 from 2010-06-29.

Automatic conversion script
Id: cif_fix_values 1646 2011-03-28 12:23:43Z adriana 

The following automatic conversions were performed:

'_exptl_crystal_density_meas' value 'not_measured' was changed to '?'
- the value is perceived as not measured.

Automatic conversion script
Id: cif_fix_values 3008 2015-01-20 13:52:24Z robertas 

The following automatic conversions were performed:

'_refine_ls_weighting_scheme' value 'calc
w=1/[\s^2^(Fo^2^)+(0.0694P)^2^+24.7381P] where P=(Fo^2^+2Fc^2^)/3'
was changed to 'calc'. New tag '_refine_ls_weighting_details' was
created. The value of the new tag was set to
'w=1/[\s^2^(Fo^2^)+(0.0694P)^2^+24.7381P] where P=(Fo^2^+2Fc^2^)/3'.

Automatic conversion script
Id: cif_fix_values 3143 2015-03-26 13:38:13Z robertas 
;
_cod_database_code 4320224

loop_
_symmetry_equiv_pos_as_xyz
'x, y, z'
'-x, -y, -z'

loop_
_atom_site_aniso_label
_atom_site_aniso_U_11
_atom_site_aniso_U_22
_atom_site_aniso_U_33
_atom_site_aniso_U_23
_atom_site_aniso_U_13
_atom_site_aniso_U_12
Hg1 0.0512(14) 0.0366(12) 0.0332(14) 0.0112(10) -0.0106(11) -0.0078(9)
Re1 0.0224(11) 0.0286(12) 0.0251(13) -0.0029(10) -0.0027(10) -0.0040(9)
Re2 0.0253(11) 0.0286(12) 0.0262(14) -0.0016(10) -0.0096(10) -0.0033(9)
Re3 0.0255(11) 0.0244(12) 0.0295(14) -0.0041(10) -0.0060(10) -0.0049(8)
Re4 0.0266(11) 0.0352(13) 0.0199(13) -0.0012(10) -0.0039(10) -0.0086(9)
Re5 0.0262(12) 0.0289(12) 0.0272(14) -0.0032(10) -0.0091(10) -0.0054(9)
Re6 0.0290(12) 0.0233(12) 0.0284(14) -0.0002(10) -0.0097(10) -0.0061(9)
Re7 0.0535(15) 0.0379(14) 0.037(2) 0.0124(11) -0.0208(12) -0.0088(11)
Re1A 0.101(33) 0.272(59) 0.103(38) -0.019(36) -0.046(30) -0.038(33)
Re2A 0.146(39) 0.151(38) 0.122(40) -0.024(30) -0.076(34) 0.000(28)
Re3A 0.119(32) 0.061(25) 0.353(74) -0.031(31) -0.158(42) 0.019(22)
Re4A 0.110(35) 0.208(48) 0.229(60) -0.131(44) -0.087(39) 0.070(32)
Re5A 0.263(62) 0.303(67) 0.054(28) -0.019(36) 0.014(34) -0.261(59)
Re6A 0.167(43) 0.204(49) 0.132(42) -0.105(37) -0.027(34) -0.087(36)
P1 0.024(6) 0.048(7) 0.033(8) 0.005(6) -0.002(6) -0.006(5)
P2 0.037(7) 0.042(7) 0.035(8) -0.011(6) -0.004(6) -0.005(5)
P3 0.032(6) 0.027(6) 0.033(8) 0.004(6) -0.007(6) 0.002(5)
N2 0.063(24) 0.054(23) 0.013(23) -0.009(18) -0.017(19) 0.013(18)
P4 0.029(7) 0.046(7) 0.028(8) 0.001(6) -0.011(6) -0.005(5)

loop_
_atom_site_label
_atom_site_type_symbol
_atom_site_fract_x
_atom_site_fract_y
_atom_site_fract_z
_atom_site_U_iso_or_equiv
_atom_site_thermal_displace_type
_atom_site_occupancy
_atom_site_calc_flag
_atom_site_refinement_flags
_atom_site_disorder_group
Hg1 Hg -0.49561(12) 0.44390(10) 0.55485(11) 0.0417(6) Uani 0.923(3) d P .
Re1 Re -0.40235(10) 0.30555(10) 0.60773(10) 0.0259(5) Uani 0.923(3) d P .
Re2 Re -0.59932(11) 0.31139(10) 0.64398(11) 0.0263(5) Uani 0.923(3) d P .
Re3 Re -0.49486(11) 0.41241(9) 0.71820(11) 0.0264(5) Uani 0.923(3) d P .
Re4 Re -0.60322(11) 0.27668(10) 0.80944(10) 0.0277(5) Uani 0.923(3) d P .
Re5 Re -0.41129(12) 0.26704(10) 0.77642(11) 0.0270(6) Uani 0.923(3) d P .
Re6 Re -0.50983(11) 0.17098(9) 0.70208(11) 0.0267(5) Uani 0.923(3) d P .
Re7 Re -0.52355(13) 0.13533(11) 0.86911(12) 0.0427(6) Uani 0.923(3) d P .
Hg1A Hg -0.4977(33) 0.0595(28) 0.9425(34) 0.187(22) Uiso 0.077(3) d PD .
Re1A Re -0.5054(27) 0.0920(30) 0.7759(25) 0.155(20) Uani 0.077(3) d PD .
Re2A Re -0.4041(28) 0.1902(23) 0.8469(25) 0.131(17) Uani 0.077(3) d PD .
Re3A Re -0.5880(25) 0.1970(18) 0.8739(32) 0.161(24) Uani 0.077(3) d PD .
Re4A Re -0.3993(27) 0.2208(27) 0.6834(31) 0.165(23) Uani 0.077(3) d P .
Re5A Re -0.4903(36) 0.3364(34) 0.7907(21) 0.213(35) Uani 0.077(3) d P .
Re6A Re -0.5926(29) 0.2440(27) 0.7155(26) 0.160(22) Uani 0.077(3) d P .
Re7A Re -0.4824(32) 0.3632(28) 0.6276(31) 0.171(20) Uiso 0.077(3) d P .
C C -0.5060(24) 0.2869(20) 0.7152(23) 0.030(9) Uiso 1 d . .
C11 C -0.3157(27) 0.2237(22) 0.6070(24) 0.044(12) Uiso 1 d . .
O11 O -0.2620(23) 0.1846(19) 0.6006(20) 0.099(12) Uiso 1 d . .
C12 C -0.4039(28) 0.2961(24) 0.5068(28) 0.066(14) Uiso 1 d . .
O12 O -0.4066(17) 0.2845(15) 0.4461(17) 0.060(9) Uiso 1 d . .
C13 C -0.3150(27) 0.3820(23) 0.5816(25) 0.055(13) Uiso 1 d . .
O13 O -0.2570(22) 0.4250(18) 0.5530(20) 0.094(11) Uiso 1 d . .
C21 C -0.6749(21) 0.3948(18) 0.6395(20) 0.024(10) Uiso 1 d . .
O21 O -0.7271(19) 0.4415(16) 0.6373(17) 0.074(9) Uiso 1 d . .
C22 C -0.5922(27) 0.2877(23) 0.5462(27) 0.061(14) Uiso 1 d . .
O22 O -0.5935(20) 0.2803(17) 0.4827(20) 0.089(11) Uiso 1 d . .
C23 C -0.6964(24) 0.2477(21) 0.6732(22) 0.042(12) Uiso 1 d . .
O23 O -0.7595(18) 0.2070(15) 0.6913(16) 0.062(9) Uiso 1 d . .
C31 C -0.4062(28) 0.4880(24) 0.6767(25) 0.061(14) Uiso 1 d . .
O31 O -0.3472(20) 0.5326(17) 0.6559(18) 0.083(10) Uiso 1 d . .
C32 C -0.5805(24) 0.4892(20) 0.7197(22) 0.036(11) Uiso 1 d . .
O32 O -0.6264(18) 0.5414(15) 0.7186(16) 0.065(9) Uiso 1 d . .
C33 C -0.4854(21) 0.4347(18) 0.8122(21) 0.025(10) Uiso 1 d . .
O33 O -0.4806(17) 0.4545(15) 0.8719(17) 0.064(9) Uiso 1 d . .
C41 C -0.6040(33) 0.2873(28) 0.9124(32) 0.090(18) Uiso 1 d . .
O41 O -0.6043(20) 0.3096(17) 0.9709(19) 0.082(10) Uiso 1 d . .
C42 C -0.6838(30) 0.3460(25) 0.8199(27) 0.074(15) Uiso 1 d . .
O42 O -0.7412(22) 0.3974(18) 0.8184(19) 0.095(11) Uiso 1 d . .
C43 C -0.6969(28) 0.2009(23) 0.8479(25) 0.057(13) Uiso 1 d . .
O43 O -0.7569(19) 0.1605(16) 0.8628(17) 0.071(9) Uiso 1 d . .
C51 C -0.4167(25) 0.2768(23) 0.8818(26) 0.052(13) Uiso 1 d . .
O51 O -0.4128(16) 0.2888(14) 0.9409(16) 0.053(8) Uiso 1 d . .
C52 C -0.3163(29) 0.3311(24) 0.7444(26) 0.065(14) Uiso 1 d . .
O52 O -0.2575(20) 0.3770(17) 0.7373(18) 0.085(10) Uiso 1 d . .
C53 C -0.3352(33) 0.1911(26) 0.7786(30) 0.070(15) Uiso 1 d . .
O53 O -0.2798(18) 0.1388(15) 0.7795(16) 0.065(9) Uiso 1 d . .
C61 C -0.5051(26) 0.1420(23) 0.6033(26) 0.057(13) Uiso 1 d . .
O61 O -0.5006(18) 0.1245(15) 0.5426(18) 0.067(9) Uiso 1 d . .
C62 C -0.6023(26) 0.0962(22) 0.7372(23) 0.051(12) Uiso 1 d . .
O62 O -0.6634(16) 0.0533(14) 0.7552(15) 0.046(7) Uiso 1 d . .
C63 C -0.4294(29) 0.0930(23) 0.7135(26) 0.054(13) Uiso 1 d . .
O63 O -0.3741(19) 0.0422(16) 0.7070(17) 0.075(10) Uiso 1 d . .
C71 C -0.4591(46) 0.0588(36) 0.8681(43) 0.132(24) Uiso 1 d . .
O71 O -0.3963(29) 0.0082(25) 0.8821(26) 0.156(17) Uiso 1 d . .
C72 C -0.5311(33) 0.1498(29) 0.9667(35) 0.093(18) Uiso 1 d . .
O72 O -0.5336(28) 0.1544(23) 1.0359(27) 0.150(17) Uiso 1 d . .
C73 C -0.6190(29) 0.0649(24) 0.9073(26) 0.064(14) Uiso 1 d . .
O73 O -0.6673(19) 0.0114(16) 0.9296(17) 0.073(10) Uiso 1 d . .
P1 P -0.2314(6) 0.7493(6) 0.7439(6) 0.037(3) Uani 1 d . .
N1 N -0.2107(16) 0.8132(14) 0.6682(16) 0.022(7) Uiso 1 d . .
P2 P -0.1622(7) 0.8199(6) 0.5823(6) 0.038(3) Uani 1 d . .
P3 P -0.1645(6) 0.3081(5) 1.0524(6) 0.032(3) Uani 1 d . .
N2 N -0.2067(20) 0.2927(17) 1.1381(17) 0.042(9) Uani 1 d . .
P4 P -0.2217(6) 0.2240(6) 1.2098(6) 0.034(3) Uani 1 d . .
C101 C -0.3425(21) 0.7115(18) 0.7657(21) 0.027(10) Uiso 1 d . .
C102 C -0.3865(24) 0.6925(20) 0.8441(24) 0.053(12) Uiso 1 d . .
H102 H -0.3603(24) 0.6998(20) 0.8845(24) 0.063 Uiso 1 calc R .
C103 C -0.4711(26) 0.6623(21) 0.8581(26) 0.060(13) Uiso 1 d . .
H103 H -0.5018(26) 0.6450(21) 0.9091(26) 0.072 Uiso 1 calc R .
C104 C -0.5082(26) 0.6580(21) 0.8007(24) 0.053(12) Uiso 1 d . .
H104 H -0.5664(26) 0.6399(21) 0.8130(24) 0.063 Uiso 1 calc R .
C105 C -0.4688(24) 0.6777(19) 0.7250(23) 0.044(11) Uiso 1 d . .
H105 H -0.4984(24) 0.6710(19) 0.6866(23) 0.052 Uiso 1 calc R .
C106 C -0.3834(23) 0.7081(19) 0.7049(23) 0.044(11) Uiso 1 d . .
H106 H -0.3551(23) 0.7253(19) 0.6532(23) 0.052 Uiso 1 calc R .
C107 C -0.1634(23) 0.6696(20) 0.7393(21) 0.039(11) Uiso 1 d . .
C108 C -0.0725(22) 0.6799(19) 0.7340(20) 0.033(10) Uiso 1 d . .
H108 H -0.0519(22) 0.7302(19) 0.7368(20) 0.040 Uiso 1 calc R .
C109 C -0.0160(25) 0.6221(20) 0.7255(21) 0.046(11) Uiso 1 d . .
H109 H 0.0428(25) 0.6298(20) 0.7258(21) 0.055 Uiso 1 calc R .
C110 C -0.0453(26) 0.5537(23) 0.7167(23) 0.063(13) Uiso 1 d . .
H110 H -0.0055(26) 0.5124(23) 0.7095(23) 0.075 Uiso 1 calc R .
C111 C -0.1323(24) 0.5387(21) 0.7172(21) 0.045(11) Uiso 1 d . .
H111 H -0.1499(24) 0.4887(21) 0.7100(21) 0.054 Uiso 1 calc R .
C112 C -0.1893(26) 0.5955(21) 0.7280(22) 0.051(12) Uiso 1 d . .
H112 H -0.2478(26) 0.5861(21) 0.7281(22) 0.061 Uiso 1 calc R .
C113 C -0.2166(23) 0.7968(21) 0.8226(23) 0.044(11) Uiso 1 d . .
C114 C -0.1867(24) 0.7508(23) 0.8854(23) 0.052(12) Uiso 1 d . .
H114 H -0.1688(24) 0.6984(23) 0.8843(23) 0.062 Uiso 1 calc R .
C115 C -0.1870(23) 0.7900(21) 0.9457(23) 0.048(12) Uiso 1 d . .
H115 H -0.1678(23) 0.7620(21) 0.9874(23) 0.058 Uiso 1 calc R .
C116 C -0.2109(22) 0.8622(20) 0.9524(22) 0.040(11) Uiso 1 d . .
H116 H -0.2090(22) 0.8849(20) 0.9966(22) 0.048 Uiso 1 calc R .
C117 C -0.2373(25) 0.9009(23) 0.8960(25) 0.057(13) Uiso 1 d . .
H117 H -0.2566(25) 0.9524(23) 0.9018(25) 0.069 Uiso 1 calc R .
C118 C -0.2401(23) 0.8755(21) 0.8301(24) 0.049(12) Uiso 1 d . .
H118 H -0.2572(23) 0.9086(21) 0.7901(24) 0.058 Uiso 1 calc R .
C119 C -0.2283(21) 0.8760(18) 0.5264(21) 0.028(10) Uiso 1 d . .
C120 C -0.2152(23) 0.8792(20) 0.4477(22) 0.041(11) Uiso 1 d . .
H120 H -0.1757(23) 0.8452(20) 0.4212(22) 0.049 Uiso 1 calc R .
C121 C -0.2595(23) 0.9312(19) 0.4095(23) 0.044(11) Uiso 1 d . .
H121 H -0.2500(23) 0.9357(19) 0.3555(23) 0.053 Uiso 1 calc R .
C122 C -0.3181(26) 0.9773(22) 0.4498(25) 0.058(13) Uiso 1 d . .
H122 H -0.3518(26) 1.0103(22) 0.4222(25) 0.070 Uiso 1 calc R .
C123 C -0.3326(24) 0.9800(21) 0.5281(23) 0.050(12) Uiso 1 d . .
H123 H -0.3721(24) 1.0141(21) 0.5544(23) 0.060 Uiso 1 calc R .
C124 C -0.2811(24) 0.9253(21) 0.5644(25) 0.053(12) Uiso 1 d . .
H124 H -0.2847(24) 0.9241(21) 0.6175(25) 0.064 Uiso 1 calc R .
C125 C -0.1373(24) 0.7303(20) 0.5466(22) 0.039(11) Uiso 1 d . .
C126 C -0.0611(27) 0.6955(23) 0.5411(24) 0.063(13) Uiso 1 d . .
H126 H -0.0149(27) 0.7219(23) 0.5524(24) 0.075 Uiso 1 calc R .
C127 C -0.0479(28) 0.6224(23) 0.5195(24) 0.065(14) Uiso 1 d . .
H127 H 0.0063(28) 0.5981(23) 0.5172(24) 0.078 Uiso 1 calc R .
C128 C -0.1143(34) 0.5850(29) 0.5012(29) 0.101(18) Uiso 1 d . .
H128 H -0.1043(34) 0.5349(29) 0.4857(29) 0.121 Uiso 1 calc R .
C129 C -0.1930(30) 0.6164(24) 0.5045(26) 0.074(15) Uiso 1 d . .
H129 H -0.2369(30) 0.5897(24) 0.4902(26) 0.088 Uiso 1 calc R .
C130 C -0.2084(26) 0.6910(21) 0.5299(22) 0.051(12) Uiso 1 d . .
H130 H -0.2636(26) 0.7139(21) 0.5355(22) 0.061 Uiso 1 calc R .
C131 C -0.0604(22) 0.8691(19) 0.5668(21) 0.031(10) Uiso 1 d . .
C132 C -0.0369(21) 0.8982(17) 0.6243(21) 0.030(10) Uiso 1 d . .
H132 H -0.0755(21) 0.8898(17) 0.6732(21) 0.036 Uiso 1 calc R .
C133 C 0.0403(25) 0.9400(21) 0.6177(25) 0.057(13) Uiso 1 d . .
H133 H 0.0548(25) 0.9614(21) 0.6585(25) 0.069 Uiso 1 calc R .
C134 C 0.0906(25) 0.9458(20) 0.5469(22) 0.043(11) Uiso 1 d . .
H134 H 0.1440(25) 0.9728(20) 0.5384(22) 0.052 Uiso 1 calc R .
C135 C 0.0740(21) 0.9177(17) 0.4867(20) 0.026(9) Uiso 1 d . .
H135 H 0.1138(21) 0.9248(17) 0.4384(20) 0.031 Uiso 1 calc R .
C136 C -0.0055(18) 0.8770(16) 0.4978(19) 0.018(9) Uiso 1 d . .
H136 H -0.0196(18) 0.8556(16) 0.4568(19) 0.021 Uiso 1 calc R .
C201 C -0.1531(26) 0.2252(22) 1.0063(24) 0.055(12) Uiso 1 d . .
C202 C -0.2208(23) 0.1953(20) 0.9798(21) 0.038(11) Uiso 1 d . .
H202 H -0.2705(23) 0.2264(20) 0.9806(21) 0.045 Uiso 1 calc R .
C203 C -0.2209(31) 0.1238(25) 0.9524(27) 0.080(16) Uiso 1 d . .
H203 H -0.2680(31) 0.1063(25) 0.9350(27) 0.096 Uiso 1 calc R .
C204 C -0.1535(35) 0.0840(31) 0.9525(31) 0.109(19) Uiso 1 d . .
H204 H -0.1531(35) 0.0347(31) 0.9352(31) 0.131 Uiso 1 calc R .
C205 C -0.0753(28) 0.1052(23) 0.9762(24) 0.065(14) Uiso 1 d . .
H205 H -0.0266(28) 0.0726(23) 0.9745(24) 0.078 Uiso 1 calc R .
C206 C -0.0804(24) 0.1804(20) 1.0024(21) 0.044(11) Uiso 1 d . .
H206 H -0.0324(24) 0.1995(20) 1.0174(21) 0.053 Uiso 1 calc R .
C207 C -0.2285(24) 0.3734(20) 1.0111(24) 0.044(11) Uiso 1 d . .
C208 C -0.2215(23) 0.3923(20) 0.9340(22) 0.043(11) Uiso 1 d . .
H208 H -0.1829(23) 0.3635(20) 0.9004(22) 0.052 Uiso 1 calc R .
C209 C -0.2668(25) 0.4502(22) 0.9029(26) 0.060(13) Uiso 1 d . .
H209 H -0.2603(25) 0.4603(22) 0.8491(26) 0.071 Uiso 1 calc R .
C210 C -0.3240(27) 0.4955(23) 0.9518(26) 0.062(13) Uiso 1 d . .
H210 H -0.3564(27) 0.5362(23) 0.9317(26) 0.074 Uiso 1 calc R .
C211 C -0.3304(27) 0.4792(23) 1.0247(26) 0.064(14) Uiso 1 d . .
H211 H -0.3699(27) 0.5079(23) 1.0579(26) 0.077 Uiso 1 calc R .
C212 C -0.2824(21) 0.4218(18) 1.0572(22) 0.033(10) Uiso 1 d . .
H212 H -0.2861(21) 0.4154(18) 1.1107(22) 0.040 Uiso 1 calc R .
C213 C -0.0602(23) 0.3514(20) 1.0351(23) 0.041(11) Uiso 1 d . .
C214 C -0.0327(26) 0.3799(21) 1.0911(26) 0.063(14) Uiso 1 d . .
H214 H -0.0669(26) 0.3746(21) 1.1420(26) 0.075 Uiso 1 calc R .
C215 C 0.0511(27) 0.4189(22) 1.0707(27) 0.065(14) Uiso 1 d . .
H215 H 0.0732(27) 0.4377(22) 1.1092(27) 0.078 Uiso 1 calc R .
C216 C 0.0970(31) 0.4288(24) 0.9993(28) 0.074(15) Uiso 1 d . .
H216 H 0.1494(31) 0.4581(24) 0.9876(28) 0.089 Uiso 1 calc R .
C217 C 0.0739(26) 0.3999(21) 0.9433(25) 0.057(13) Uiso 1 d . .
H217 H 0.1099(26) 0.4050(21) 0.8931(25) 0.068 Uiso 1 calc R .
C218 C -0.0068(28) 0.3613(23) 0.9615(27) 0.074(15) Uiso 1 d . .
H218 H -0.0257(28) 0.3411(23) 0.9221(27) 0.089 Uiso 1 calc R .
C219 C -0.2059(20) 0.2599(18) 1.2911(19) 0.023(9) Uiso 1 d . .
C220 C -0.1739(23) 0.2136(21) 1.3447(22) 0.042(11) Uiso 1 d . .
H220 H -0.1579(23) 0.1615(21) 1.3384(22) 0.050 Uiso 1 calc R .
C221 C -0.1647(25) 0.2473(22) 1.4133(24) 0.058(13) Uiso 1 d . .
H221 H -0.1461(25) 0.2156(22) 1.4533(24) 0.070 Uiso 1 calc R .
C222 C -0.1837(22) 0.3264(20) 1.4189(22) 0.040(11) Uiso 1 d . .
H222 H -0.1752(22) 0.3494(20) 1.4611(22) 0.048 Uiso 1 calc R .
C223 C -0.2162(27) 0.3713(25) 1.3589(26) 0.070(14) Uiso 1 d . .
H223 H -0.2341(27) 0.4233(25) 1.3633(26) 0.085 Uiso 1 calc R .
C224 C -0.2216(22) 0.3383(20) 1.2944(22) 0.039(11) Uiso 1 d . .
H224 H -0.2361(22) 0.3700(20) 1.2523(22) 0.047 Uiso 1 calc R .
C225 C -0.3293(23) 0.1882(19) 1.2319(23) 0.039(11) Uiso 1 d . .
C226 C -0.3700(27) 0.1690(22) 1.1735(26) 0.068(14) Uiso 1 d . .
H226 H -0.3407(27) 0.1801(22) 1.1212(26) 0.081 Uiso 1 calc R .
C227 C -0.4538(28) 0.1333(23) 1.1936(27) 0.066(14) Uiso 1 d . .
H227 H -0.4803(28) 0.1210(23) 1.1549(27) 0.080 Uiso 1 calc R .
C228 C -0.4935(27) 0.1178(21) 1.2651(25) 0.056(13) Uiso 1 d . .
H228 H -0.5496(27) 0.0950(21) 1.2772(25) 0.067 Uiso 1 calc R .
C229 C -0.4588(26) 0.1328(21) 1.3246(26) 0.061(13) Uiso 1 d . .
H229 H -0.4900(26) 0.1195(21) 1.3761(26) 0.074 Uiso 1 calc R .
C230 C -0.3713(24) 0.1703(20) 1.3066(24) 0.050(12) Uiso 1 d . .
H230 H -0.3457(24) 0.1813(20) 1.3463(24) 0.060 Uiso 1 calc R .
C231 C -0.1547(21) 0.1428(18) 1.1986(20) 0.026(10) Uiso 1 d . .
C232 C -0.0639(24) 0.1531(22) 1.1866(22) 0.047(12) Uiso 1 d . .
H232 H -0.0420(24) 0.2039(22) 1.1858(22) 0.056 Uiso 1 calc R .
C233 C -0.0067(24) 0.0938(19) 1.1761(20) 0.040(11) Uiso 1 d . .
H233 H 0.0535(24) 0.1013(19) 1.1701(20) 0.048 Uiso 1 calc R .
C234 C -0.0415(26) 0.0239(22) 1.1749(22) 0.054(12) Uiso 1 d . .
H234 H -0.0020(26) -0.0171(22) 1.1650(22) 0.065 Uiso 1 calc R .
C235 C -0.1235(25) 0.0055(22) 1.1858(22) 0.051(12) Uiso 1 d . .
H235 H -0.1431(25) -0.0462(22) 1.1873(22) 0.061 Uiso 1 calc R .
C236 C -0.1819(22) 0.0710(18) 1.1954(19) 0.029(10) Uiso 1 d . .
H236 H -0.2416(22) 0.0623(18) 1.1994(19) 0.035 Uiso 1 calc R .

loop_
_atom_type_symbol
_atom_type_description
_atom_type_scat_dispersion_real
_atom_type_scat_dispersion_imag
_atom_type_scat_source
C C 0.0033 0.0016 'International Tables Vol C Tables 4.2.6.8 and 6.1.1.4'
H H 0.0000 0.0000 'International Tables Vol C Tables 4.2.6.8 and 6.1.1.4'
N N 0.0061 0.0033 'International Tables Vol C Tables 4.2.6.8 and 6.1.1.4'
O O 0.0106 0.0060 'International Tables Vol C Tables 4.2.6.8 and 6.1.1.4'
P P 0.1023 0.0942 'International Tables Vol C Tables 4.2.6.8 and 6.1.1.4'
Re Re -1.0185 7.2310 'International Tables Vol C Tables 4.2.6.8 and 6.1.1.4'
Hg Hg -2.3894 9.2266 'International Tables Vol C Tables 4.2.6.8 and 6.1.1.4'

loop_
_geom_angle_atom_site_label_1
_geom_angle_atom_site_label_2
_geom_angle_atom_site_label_3
_geom_angle
_geom_angle_site_symmetry_1
_geom_angle_site_symmetry_3
_geom_angle_publ_flag
Re7A Hg1 Hg1 176.0(17) . 2_466 ?
Re7A Hg1 Re2 43.5(15) . . ?
Hg1 Hg1 Re2 138.78(11) 2_466 . ?
Re7A Hg1 Re3 39.6(16) . . ?
Hg1 Hg1 Re3 142.77(12) 2_466 . ?
Re2 Hg1 Re3 63.44(6) . . ?
Re7A Hg1 Re1 28.5(17) . . ?
Hg1 Hg1 Re1 147.52(12) 2_466 . ?
Re2 Hg1 Re1 62.74(6) . . ?
Re3 Hg1 Re1 61.78(6) . . ?
Re7A Re1 C13 97.1(21) . . ?
Re7A Re1 C12 99.8(22) . . ?
C13 Re1 C12 95.1(18) . . ?
Re7A Re1 Re4A 115.2(23) . . ?
C13 Re1 Re4A 120.3(17) . . ?
C12 Re1 Re4A 124.1(18) . . ?
Re7A Re1 C11 167.1(23) . . ?
C13 Re1 C11 90.3(16) . . ?
C12 Re1 C11 90.1(17) . . ?
Re4A Re1 C11 51.9(16) . . ?
Re7A Re1 C 56.1(20) . . ?
C13 Re1 C 126.8(16) . . ?
C12 Re1 C 131.1(16) . . ?
Re4A Re1 C 59.1(16) . . ?
C11 Re1 C 111.0(15) . . ?
Re7A Re1 Hg1 32.8(19) . . ?
C13 Re1 Hg1 78.6(12) . . ?
C12 Re1 Hg1 74.7(13) . . ?
Re4A Re1 Hg1 147.9(13) . . ?
C11 Re1 Hg1 160.1(12) . . ?
C Re1 Hg1 88.8(9) . . ?
Re7A Re1 Re6 90.4(18) . . ?
C13 Re1 Re6 157.3(13) . . ?
C12 Re1 Re6 104.8(13) . . ?
Re4A Re1 Re6 38.2(12) . . ?
C11 Re1 Re6 78.9(12) . . ?
C Re1 Re6 43.5(9) . . ?
Hg1 Re1 Re6 116.96(8) . . ?
Re7A Re1 Re5 88.8(19) . . ?
C13 Re1 Re5 99.5(13) . . ?
C12 Re1 Re5 162.1(13) . . ?
Re4A Re1 Re5 38.6(12) . . ?
C11 Re1 Re5 79.5(12) . . ?
C Re1 Re5 43.5(9) . . ?
Hg1 Re1 Re5 118.30(8) . . ?
Re6 Re1 Re5 59.11(6) . . ?
Re7A Re1 Re3 34.2(18) . . ?
C13 Re1 Re3 84.7(13) . . ?
C12 Re1 Re3 132.7(13) . . ?
Re4A Re1 Re3 95.1(13) . . ?
C11 Re1 Re3 137.2(12) . . ?
C Re1 Re3 46.2(9) . . ?
Hg1 Re1 Re3 58.77(6) . . ?
Re6 Re1 Re3 89.72(7) . . ?
Re5 Re1 Re3 59.65(6) . . ?
Re7A Re1 Re2 37.2(17) . . ?
C13 Re1 Re2 133.6(12) . . ?
C12 Re1 Re2 88.4(13) . . ?
Re4A Re1 Re2 94.3(13) . . ?
C11 Re1 Re2 136.0(11) . . ?
C Re1 Re2 45.7(9) . . ?
Hg1 Re1 Re2 57.77(6) . . ?
Re6 Re1 Re2 59.21(6) . . ?
Re5 Re1 Re2 89.11(7) . . ?
Re3 Re1 Re2 60.70(6) . . ?
Re6A Re2 C23 68.8(17) . . ?
Re6A Re2 C22 121.9(17) . . ?
C23 Re2 C22 85.9(17) . . ?
Re6A Re2 C21 130.3(19) . . ?
C23 Re2 C21 86.5(15) . . ?
C22 Re2 C21 97.1(16) . . ?
Re6A Re2 Re7A 98.6(19) . . ?
C23 Re2 Re7A 167.3(18) . . ?
C22 Re2 Re7A 99.7(20) . . ?
C21 Re2 Re7A 104.1(17) . . ?
Re6A Re2 C 46.0(15) . . ?
C23 Re2 C 114.6(15) . . ?
C22 Re2 C 128.3(16) . . ?
C21 Re2 C 129.2(14) . . ?
Re7A Re2 C 53.1(16) . . ?
Re6A Re2 Hg1 136.9(13) . . ?
C23 Re2 Hg1 154.2(11) . . ?
C22 Re2 Hg1 80.4(13) . . ?
C21 Re2 Hg1 73.8(10) . . ?
Re7A Re2 Hg1 38.5(14) . . ?
C Re2 Hg1 91.0(10) . . ?
Re6A Re2 Re4 33.7(13) . . ?
C23 Re2 Re4 82.0(12) . . ?
C22 Re2 Re4 155.6(12) . . ?
C21 Re2 Re4 103.1(11) . . ?
Re7A Re2 Re4 88.6(15) . . ?
C Re2 Re4 42.7(10) . . ?
Hg1 Re2 Re4 118.19(8) . . ?
Re6A Re2 Re6 31.7(17) . . ?
C23 Re2 Re6 84.5(11) . . ?
C22 Re2 Re6 97.7(12) . . ?
C21 Re2 Re6 162.0(11) . . ?
Re7A Re2 Re6 83.3(14) . . ?
C Re2 Re6 43.6(9) . . ?
Hg1 Re2 Re6 118.80(8) . . ?
Re4 Re2 Re6 60.21(6) . . ?
Re6A Re2 Re1 83.6(16) . . ?
C23 Re2 Re1 141.8(11) . . ?
C22 Re2 Re1 87.1(13) . . ?
C21 Re2 Re1 131.7(10) . . ?
Re7A Re2 Re1 28.8(14) . . ?
C Re2 Re1 46.8(10) . . ?
Hg1 Re2 Re1 59.49(6) . . ?
Re4 Re2 Re1 89.47(7) . . ?
Re6 Re2 Re1 59.32(6) . . ?
Re6A Re2 Re3 84.4(10) . . ?
C23 Re2 Re3 138.2(12) . . ?
C22 Re2 Re3 135.9(13) . . ?
C21 Re2 Re3 87.4(10) . . ?
Re7A Re2 Re3 37.7(15) . . ?
C Re2 Re3 45.5(9) . . ?
Hg1 Re2 Re3 58.81(6) . . ?
Re4 Re2 Re3 59.39(6) . . ?
Re6 Re2 Re3 88.93(7) . . ?
Re1 Re2 Re3 59.24(5) . . ?
Re5A Re3 C33 60.6(16) . . ?
Re5A Re3 C31 124.1(19) . . ?
C33 Re3 C31 85.8(16) . . ?
Re5A Re3 C32 126.7(23) . . ?
C33 Re3 C32 87.9(15) . . ?
C31 Re3 C32 91.5(16) . . ?
Re5A Re3 Re7A 104.7(22) . . ?
C33 Re3 Re7A 162.4(18) . . ?
C31 Re3 Re7A 96.4(20) . . ?
C32 Re3 Re7A 109.5(18) . . ?
Re5A Re3 C 52.3(16) . . ?
C33 Re3 C 112.7(14) . . ?
C31 Re3 C 134.1(16) . . ?
C32 Re3 C 129.0(14) . . ?
Re7A Re3 C 54.1(17) . . ?
Re5A Re3 Hg1 141.8(15) . . ?
C33 Re3 Hg1 157.1(10) . . ?
C31 Re3 Hg1 75.8(13) . . ?
C32 Re3 Hg1 79.2(11) . . ?
Re7A Re3 Hg1 37.3(15) . . ?
C Re3 Hg1 90.0(10) . . ?
Re5A Re3 Re4 40.8(13) . . ?
C33 Re3 Re4 84.4(10) . . ?
C31 Re3 Re4 164.8(13) . . ?
C32 Re3 Re4 99.7(11) . . ?
Re7A Re3 Re4 89.6(15) . . ?
C Re3 Re4 42.2(10) . . ?
Hg1 Re3 Re4 116.22(8) . . ?
Re5A Re3 Re5 29.7(21) . . ?
C33 Re3 Re5 79.0(10) . . ?
C31 Re3 Re5 107.1(12) . . ?
C32 Re3 Re5 156.2(12) . . ?
Re7A Re3 Re5 83.7(15) . . ?
C Re3 Re5 43.6(10) . . ?
Hg1 Re3 Re5 119.17(8) . . ?
Re4 Re3 Re5 59.64(6) . . ?
Re5A Re3 Re1 86.5(19) . . ?
C33 Re3 Re1 135.0(10) . . ?
C31 Re3 Re1 89.4(13) . . ?
C32 Re3 Re1 137.0(11) . . ?
Re7A Re3 Re1 28.1(15) . . ?
C Re3 Re1 47.3(10) . . ?
Hg1 Re3 Re1 59.45(7) . . ?
Re4 Re3 Re1 89.42(7) . . ?
Re5 Re3 Re1 59.85(6) . . ?
Re5A Re3 Re2 91.7(10) . . ?
C33 Re3 Re2 141.7(10) . . ?
C31 Re3 Re2 132.5(13) . . ?
C32 Re3 Re2 89.3(10) . . ?
Re7A Re3 Re2 39.9(15) . . ?
C Re3 Re2 45.3(10) . . ?
Hg1 Re3 Re2 57.76(6) . . ?
Re4 Re3 Re2 58.47(6) . . ?
Re5 Re3 Re2 88.86(6) . . ?
Re1 Re3 Re2 60.06(5) . . ?
Re3A Re4 C42 128.9(23) . . ?
Re3A Re4 Re6A 108.1(22) . . ?
C42 Re4 Re6A 108.0(22) . . ?
Re3A Re4 C41 58.9(20) . . ?
C42 Re4 C41 84.0(21) . . ?
Re6A Re4 C41 166.7(23) . . ?
Re3A Re4 C43 62.0(16) . . ?
C42 Re4 C43 85.3(19) . . ?
Re6A Re4 C43 86.9(17) . . ?
C41 Re4 C43 88.5(19) . . ?
Re3A Re4 C 110.5(19) . . ?
C42 Re4 C 120.5(18) . . ?
Re6A Re4 C 48.1(15) . . ?
C41 Re4 C 130.8(19) . . ?
C43 Re4 C 131.7(16) . . ?
Re3A Re4 Re5A 101.9(21) . . ?
C42 Re4 Re5A 105.9(25) . . ?
Re6A Re4 Re5A 100.3(17) . . ?
C41 Re4 Re5A 81.3(19) . . ?
C43 Re4 Re5A 163.8(21) . . ?
C Re4 Re5A 52.3(15) . . ?
Re3A Re4 Re7 21.7(17) . . ?
C42 Re4 Re7 150.6(16) . . ?
Re6A Re4 Re7 92.4(17) . . ?
C41 Re4 Re7 74.3(15) . . ?
C43 Re4 Re7 74.7(12) . . ?
C Re4 Re7 88.9(10) . . ?
Re5A Re4 Re7 90.4(20) . . ?
Re3A Re4 Re2 137.7(16) . . ?
C42 Re4 Re2 84.7(15) . . ?
Re6A Re4 Re2 29.7(16) . . ?
C41 Re4 Re2 162.9(15) . . ?
C43 Re4 Re2 103.3(13) . . ?
C Re4 Re2 47.5(10) . . ?
Re5A Re4 Re2 89.6(11) . . ?
Re7 Re4 Re2 120.36(9) . . ?
Re3A Re4 Re5 77.8(14) . . ?
C42 Re4 Re5 139.9(14) . . ?
Re6A Re4 Re5 85.3(14) . . ?
C41 Re4 Re5 89.0(15) . . ?
C43 Re4 Re5 134.1(12) . . ?
C Re4 Re5 43.9(10) . . ?
Re5A Re4 Re5 34.0(21) . . ?
Re7 Re4 Re5 60.59(7) . . ?
Re2 Re4 Re5 91.40(7) . . ?
Re3A Re4 Re6 79.5(17) . . ?
C42 Re4 Re6 142.8(15) . . ?
Re6A Re4 Re6 34.8(17) . . ?
C41 Re4 Re6 132.9(15) . . ?
C43 Re4 Re6 90.6(12) . . ?
C Re4 Re6 43.4(10) . . ?
Re5A Re4 Re6 87.3(17) . . ?
Re7 Re4 Re6 60.16(7) . . ?
Re2 Re4 Re6 60.27(6) . . ?
Re5 Re4 Re6 59.48(6) . . ?
Re3A Re4 Re3 135.7(12) . . ?
C42 Re4 Re3 83.0(15) . . ?
Re6A Re4 Re3 83.8(13) . . ?
C41 Re4 Re3 103.7(15) . . ?
C43 Re4 Re3 162.1(12) . . ?
C Re4 Re3 47.1(10) . . ?
Re5A Re4 Re3 34.1(17) . . ?
Re7 Re4 Re3 120.94(8) . . ?
Re2 Re4 Re3 62.14(6) . . ?
Re5 Re4 Re3 60.36(6) . . ?
Re6 Re4 Re3 90.53(7) . . ?
Re5A Re5 Re2A 122.0(20) . . ?
Re5A Re5 C53 170.4(21) . . ?
Re2A Re5 C53 48.7(19) . . ?
Re5A Re5 C52 99.4(16) . . ?
Re2A Re5 C52 114.9(18) . . ?
C53 Re5 C52 84.6(20) . . ?
Re5A Re5 C51 80.3(17) . . ?
Re2A Re5 C51 55.0(17) . . ?
C53 Re5 C51 90.9(20) . . ?
C52 Re5 C51 91.3(18) . . ?
Re5A Re5 Re4A 115.2(17) . . ?
Re2A Re5 Re4A 105.4(21) . . ?
C53 Re5 Re4A 72.7(19) . . ?
C52 Re5 Re4A 97.4(21) . . ?
C51 Re5 Re4A 160.4(19) . . ?
Re5A Re5 C 55.0(15) . . ?
Re2A Re5 C 128.4(16) . . ?
C53 Re5 C 130.9(18) . . ?
C52 Re5 C 116.2(17) . . ?
C51 Re5 C 129.3(16) . . ?
Re4A Re5 C 61.4(15) . . ?
Re5A Re5 Re6 93.9(11) . . ?
Re2A Re5 Re6 92.4(12) . . ?
C53 Re5 Re6 89.2(14) . . ?
C52 Re5 Re6 135.5(14) . . ?
C51 Re5 Re6 132.9(12) . . ?
Re4A Re5 Re6 39.4(14) . . ?
C Re5 Re6 44.0(10) . . ?
Re5A Re5 Re7 94.9(11) . . ?
Re2A Re5 Re7 42.6(13) . . ?
C53 Re5 Re7 78.8(16) . . ?
C52 Re5 Re7 157.5(13) . . ?
C51 Re5 Re7 74.0(12) . . ?
Re4A Re5 Re7 92.0(17) . . ?
C Re5 Re7 86.3(10) . . ?
Re6 Re5 Re7 59.84(6) . . ?
Re5A Re5 Re4 41.0(10) . . ?
Re2A Re5 Re4 98.0(15) . . ?
C53 Re5 Re4 135.8(15) . . ?
C52 Re5 Re4 139.6(13) . . ?
C51 Re5 Re4 88.9(12) . . ?
Re4A Re5 Re4 95.5(12) . . ?
C Re5 Re4 42.3(11) . . ?
Re6 Re5 Re4 60.31(6) . . ?
Re7 Re5 Re4 58.79(7) . . ?
Re5A Re5 Re3 30.0(12) . . ?
Re2A Re5 Re3 152.0(16) . . ?
C53 Re5 Re3 159.2(17) . . ?
C52 Re5 Re3 80.9(13) . . ?
C51 Re5 Re3 104.1(12) . . ?
Re4A Re5 Re3 94.5(13) . . ?
C Re5 Re3 46.9(10) . . ?
Re6 Re5 Re3 90.80(7) . . ?
Re7 Re5 Re3 118.78(9) . . ?
Re4 Re5 Re3 60.00(6) . . ?
Re5A Re5 Re1 87.4(13) . . ?
Re2A Re5 Re1 142.4(14) . . ?
C53 Re5 Re1 102.0(17) . . ?
C52 Re5 Re1 78.2(14) . . ?
C51 Re5 Re1 162.4(12) . . ?
Re4A Re5 Re1 37.1(15) . . ?
C Re5 Re1 47.8(11) . . ?
Re6 Re5 Re1 60.11(6) . . ?
Re7 Re5 Re1 119.93(8) . . ?
Re4 Re5 Re1 90.00(7) . . ?
Re3 Re5 Re1 60.50(6) . . ?
Re1A Re6 Re6A 121.3(22) . . ?
Re1A Re6 C63 46.7(18) . . ?
Re6A Re6 C63 166.4(20) . . ?
Re1A Re6 Re4A 103.2(19) . . ?
Re6A Re6 Re4A 108.9(16) . . ?
C63 Re6 Re4A 72.5(18) . . ?
Re1A Re6 C62 59.4(16) . . ?
Re6A Re6 C62 85.9(17) . . ?
C63 Re6 C62 90.7(17) . . ?
Re4A Re6 C62 162.0(18) . . ?
Re1A Re6 C61 115.4(19) . . ?
Re6A Re6 C61 105.7(17) . . ?
C63 Re6 C61 87.1(18) . . ?
Re4A Re6 C61 100.1(19) . . ?
C62 Re6 C61 85.0(17) . . ?
Re1A Re6 C 124.2(19) . . ?
Re6A Re6 C 47.6(14) . . ?
C63 Re6 C 129.6(16) . . ?
Re4A Re6 C 62.0(15) . . ?
C62 Re6 C 130.0(16) . . ?
C61 Re6 C 120.0(16) . . ?
Re1A Re6 Re5 88.1(13) . . ?
Re6A Re6 Re5 86.5(10) . . ?
C63 Re6 Re5 86.7(12) . . ?
Re4A Re6 Re5 40.0(14) . . ?
C62 Re6 Re5 135.2(12) . . ?
C61 Re6 Re5 139.3(12) . . ?
C Re6 Re5 44.4(10) . . ?
Re1A Re6 Re7 38.0(16) . . ?
Re6A Re6 Re7 91.9(14) . . ?
C63 Re6 Re7 74.5(14) . . ?
Re4A Re6 Re7 93.1(16) . . ?
C62 Re6 Re7 75.8(12) . . ?
C61 Re6 Re7 153.0(12) . . ?
C Re6 Re7 87.0(11) . . ?
Re5 Re6 Re7 60.44(6) . . ?
Re1A Re6 Re4 94.6(16) . . ?
Re6A Re6 Re4 35.5(13) . . ?
C63 Re6 Re4 131.6(14) . . ?
Re4A Re6 Re4 96.0(12) . . ?
C62 Re6 Re4 90.3(12) . . ?
C61 Re6 Re4 141.1(12) . . ?
C Re6 Re4 42.2(11) . . ?
Re5 Re6 Re4 60.21(6) . . ?
Re7 Re6 Re4 58.95(7) . . ?
Re1A Re6 Re2 149.6(16) . . ?
Re6A Re6 Re2 28.5(15) . . ?
C63 Re6 Re2 163.6(14) . . ?
Re4A Re6 Re2 95.7(14) . . ?
C62 Re6 Re2 102.0(11) . . ?
C61 Re6 Re2 83.8(12) . . ?
C Re6 Re2 47.1(10) . . ?
Re5 Re6 Re2 91.38(7) . . ?
Re7 Re6 Re2 118.40(9) . . ?
Re4 Re6 Re2 59.52(6) . . ?
Re1A Re6 Re1 140.5(12) . . ?
Re6A Re6 Re1 83.0(14) . . ?
C63 Re6 Re1 103.8(14) . . ?
Re4A Re6 Re1 37.3(15) . . ?
C62 Re6 Re1 159.9(12) . . ?
C61 Re6 Re1 81.9(12) . . ?
C Re6 Re1 48.2(11) . . ?
Re5 Re6 Re1 60.77(6) . . ?
Re7 Re6 Re1 121.18(8) . . ?
Re4 Re6 Re1 90.32(7) . . ?
Re2 Re6 Re1 61.48(6) . . ?
Re3A Re7 C71 173.9(29) . . ?
Re3A Re7 C72 81.8(25) . . ?
C71 Re7 C72 97.4(29) . . ?
Re3A Re7 Hg1A 131.8(28) . . ?
C71 Re7 Hg1A 44.8(25) . . ?
C72 Re7 Hg1A 56.4(21) . . ?
Re3A Re7 C73 85.8(20) . . ?
C71 Re7 C73 88.2(26) . . ?
C72 Re7 C73 87.1(21) . . ?
Hg1A Re7 C73 70.7(19) . . ?
Re3A Re7 Re1A 112.6(23) . . ?
C71 Re7 Re1A 67.5(27) . . ?
C72 Re7 Re1A 164.0(22) . . ?
Hg1A Re7 Re1A 107.6(23) . . ?
C73 Re7 Re1A 87.1(18) . . ?
Re3A Re7 Re2A 106.7(18) . . ?
C71 Re7 Re2A 79.2(25) . . ?
C72 Re7 Re2A 85.0(20) . . ?
Hg1A Re7 Re2A 93.5(17) . . ?
C73 Re7 Re2A 164.1(16) . . ?
Re1A Re7 Re2A 96.8(17) . . ?
Re3A Re7 Re4 25.9(21) . . ?
C71 Re7 Re4 158.1(26) . . ?
C72 Re7 Re4 101.9(16) . . ?
Hg1A Re7 Re4 156.9(19) . . ?
C73 Re7 Re4 102.9(12) . . ?
Re1A Re7 Re4 93.9(15) . . ?
Re2A Re7 Re4 92.3(11) . . ?
Re3A Re7 Re6 84.0(21) . . ?
C71 Re7 Re6 98.1(26) . . ?
C72 Re7 Re6 160.2(16) . . ?
Hg1A Re7 Re6 141.9(19) . . ?
C73 Re7 Re6 105.6(13) . . ?
Re1A Re7 Re6 35.3(15) . . ?
Re2A Re7 Re6 85.9(11) . . ?
Re4 Re7 Re6 60.89(6) . . ?
Re3A Re7 Re5 81.3(18) . . ?
C71 Re7 Re5 104.7(24) . . ?
C72 Re7 Re5 104.3(16) . . ?
Hg1A Re7 Re5 128.0(15) . . ?
C73 Re7 Re5 161.3(13) . . ?
Re1A Re7 Re5 85.4(14) . . ?
Re2A Re7 Re5 34.5(10) . . ?
Re4 Re7 Re5 60.62(6) . . ?
Re6 Re7 Re5 59.72(6) . . ?
C71 Hg1A C72 115.1(49) . . ?
C71 Hg1A Re7 60.3(38) . . ?
C72 Hg1A Re7 60.4(26) . . ?
C71 Hg1A O71 42.8(34) . . ?
C72 Hg1A O71 140.8(37) . . ?
Re7 Hg1A O71 101.9(32) . . ?
C71 Hg1A C73 86.5(44) . . ?
C72 Hg1A C73 81.0(29) . . ?
Re7 Hg1A C73 55.8(18) . . ?
O71 Hg1A C73 119.7(34) . . ?
C71 Hg1A O72 139.0(44) . . ?
C72 Hg1A O72 28.0(24) . . ?
Re7 Hg1A O72 88.3(23) . . ?
O71 Hg1A O72 141.0(30) . . ?
C73 Hg1A O72 97.3(26) . . ?
C71 Hg1A Hg1A 126.0(53) . 2_457 ?
C72 Hg1A Hg1A 118.0(47) . 2_457 ?
Re7 Hg1A Hg1A 165.8(37) . 2_457 ?
O71 Hg1A Hg1A 87.5(29) . 2_457 ?
C73 Hg1A Hg1A 110.3(30) . 2_457 ?
O72 Hg1A Hg1A 91.0(31) . 2_457 ?
C71 Hg1A Re2A 56.8(34) . . ?
C72 Hg1A Re2A 64.4(26) . . ?
Re7 Hg1A Re2A 46.3(13) . . ?
O71 Hg1A Re2A 78.1(24) . . ?
C73 Hg1A Re2A 102.1(23) . . ?
O72 Hg1A Re2A 82.7(20) . . ?
Hg1A Hg1A Re2A 147.5(32) 2_457 . ?
C71 Hg1A Re1A 30.7(36) . . ?
C72 Hg1A Re1A 97.2(32) . . ?
Re7 Hg1A Re1A 36.9(15) . . ?
O71 Hg1A Re1A 72.5(26) . . ?
C73 Hg1A Re1A 57.8(19) . . ?
O72 Hg1A Re1A 125.2(24) . . ?
Hg1A Hg1A Re1A 141.6(33) 2_457 . ?
Re2A Hg1A Re1A 60.6(15) . . ?
C71 Hg1A Re3A 81.2(41) . . ?
C72 Hg1A Re3A 44.0(25) . . ?
Re7 Hg1A Re3A 21.1(13) . . ?
O71 Hg1A Re3A 123.0(31) . . ?
C73 Hg1A Re3A 49.5(16) . . ?
O72 Hg1A Re3A 71.1(20) . . ?
Hg1A Hg1A Re3A 148.3(35) 2_457 . ?
Re2A Hg1A Re3A 58.0(15) . . ?
Re1A Hg1A Re3A 55.4(17) . . ?
C63 Re1A Re6 69.6(26) . . ?
C63 Re1A C62 109.3(33) . . ?
Re6 Re1A C62 63.6(19) . . ?
C63 Re1A Re7 130.5(30) . . ?
Re6 Re1A Re7 106.7(26) . . ?
C62 Re1A Re7 112.3(28) . . ?
C63 Re1A C71 102.9(36) . . ?
Re6 Re1A C71 144.2(31) . . ?
C62 Re1A C71 144.9(36) . . ?
Re7 Re1A C71 50.4(23) . . ?
C63 Re1A O63 24.8(22) . . ?
Re6 Re1A O63 94.2(21) . . ?
C62 Re1A O63 120.3(26) . . ?
Re7 Re1A O63 127.3(19) . . ?
C71 Re1A O63 85.0(28) . . ?
C63 Re1A C73 165.1(35) . . ?
Re6 Re1A C73 124.8(26) . . ?
C62 Re1A C73 82.8(23) . . ?
Re7 Re1A C73 46.4(14) . . ?
C71 Re1A C73 63.4(26) . . ?
O63 Re1A C73 140.9(24) . . ?
C63 Re1A Re3A 136.6(34) . . ?
Re6 Re1A Re3A 83.7(22) . . ?
C62 Re1A Re3A 86.9(23) . . ?
Re7 Re1A Re3A 28.7(11) . . ?
C71 Re1A Re3A 79.0(27) . . ?
O63 Re1A Re3A 148.6(19) . . ?
C73 Re1A Re3A 50.2(16) . . ?
C63 Re1A Re4A 49.1(24) . . ?
Re6 Re1A Re4A 39.9(12) . . ?
C62 Re1A Re4A 103.4(24) . . ?
Re7 Re1A Re4A 95.3(20) . . ?
C71 Re1A Re4A 108.1(26) . . ?
O63 Re1A Re4A 70.9(16) . . ?
C73 Re1A Re4A 138.3(24) . . ?
Re3A Re1A Re4A 88.6(19) . . ?
C63 Re1A Re2A 86.9(26) . . ?
Re6 Re1A Re2A 90.8(19) . . ?
C62 Re1A Re2A 140.3(29) . . ?
Re7 Re1A Re2A 43.7(12) . . ?
C71 Re1A Re2A 53.4(21) . . ?
O63 Re1A Re2A 89.6(16) . . ?
C73 Re1A Re2A 89.1(18) . . ?
Re3A Re1A Re2A 59.1(14) . . ?
Re4A Re1A Re2A 59.7(15) . . ?
C63 Re1A Hg1A 122.7(30) . . ?
Re6 Re1A Hg1A 141.3(26) . . ?
C62 Re1A Hg1A 127.2(26) . . ?
Re7 Re1A Hg1A 35.6(12) . . ?
C71 Re1A Hg1A 20.2(24) . . ?
O63 Re1A Hg1A 105.1(19) . . ?
C73 Re1A Hg1A 44.4(15) . . ?
Re3A Re1A Hg1A 62.3(16) . . ?
Re4A Re1A Hg1A 116.4(18) . . ?
Re2A Re1A Hg1A 56.8(14) . . ?
C63 Re1A Re6A 98.9(30) . . ?
Re6 Re1A Re6A 29.5(12) . . ?
C62 Re1A Re6A 54.0(19) . . ?
Re7 Re1A Re6A 84.9(19) . . ?
C71 Re1A Re6A 134.1(30) . . ?
O63 Re1A Re6A 123.6(21) . . ?
C73 Re1A Re6A 95.3(20) . . ?
Re3A Re1A Re6A 57.9(15) . . ?
Re4A Re1A Re6A 60.1(14) . . ?
Re2A Re1A Re6A 88.5(16) . . ?
Hg1A Re1A Re6A 120.0(21) . . ?
C53 Re2A C51 113.7(35) . . ?
C53 Re2A Re5 67.1(26) . . ?
C51 Re2A Re5 68.2(22) . . ?
C53 Re2A Re7 126.9(31) . . ?
C51 Re2A Re7 108.8(28) . . ?
Re5 Re2A Re7 102.8(18) . . ?
C53 Re2A O53 29.0(22) . . ?
C51 Re2A O53 128.5(27) . . ?
Re5 Re2A O53 96.1(23) . . ?
Re7 Re2A O53 122.7(20) . . ?
C53 Re2A C71 102.8(34) . . ?
C51 Re2A C71 143.5(36) . . ?
Re5 Re2A C71 130.5(25) . . ?
Re7 Re2A C71 42.9(18) . . ?
O53 Re2A C71 84.6(23) . . ?
C53 Re2A C72 165.0(34) . . ?
C51 Re2A C72 81.2(27) . . ?
Re5 Re2A C72 122.5(25) . . ?
Re7 Re2A C72 43.1(15) . . ?
O53 Re2A C72 139.6(22) . . ?
C71 Re2A C72 62.2(23) . . ?
C53 Re2A Hg1A 128.8(33) . . ?
C51 Re2A Hg1A 116.5(31) . . ?
Re5 Re2A Hg1A 143.1(23) . . ?
Re7 Re2A Hg1A 40.2(13) . . ?
O53 Re2A Hg1A 105.1(20) . . ?
C71 Re2A Hg1A 28.1(18) . . ?
C72 Re2A Hg1A 36.4(15) . . ?
C53 Re2A Re3A 133.7(31) . . ?
C51 Re2A Re3A 82.2(23) . . ?
Re5 Re2A Re3A 81.5(17) . . ?
Re7 Re2A Re3A 29.4(9) . . ?
O53 Re2A Re3A 146.1(19) . . ?
C71 Re2A Re3A 72.3(21) . . ?
C72 Re2A Re3A 46.0(17) . . ?
Hg1A Re2A Re3A 64.0(16) . . ?
C53 Re2A Re4A 46.9(24) . . ?
C51 Re2A Re4A 107.9(26) . . ?
Re5 Re2A Re4A 39.7(12) . . ?
Re7 Re2A Re4A 91.0(15) . . ?
O53 Re2A Re4A 70.9(17) . . ?
C71 Re2A Re4A 96.8(24) . . ?
C72 Re2A Re4A 131.7(21) . . ?
Hg1A Re2A Re4A 121.3(20) . . ?
Re3A Re2A Re4A 87.3(16) . . ?
C53 Re2A Re1A 87.4(27) . . ?
C51 Re2A Re1A 136.7(26) . . ?
Re5 Re2A Re1A 88.7(16) . . ?
Re7 Re2A Re1A 39.5(11) . . ?
O53 Re2A Re1A 88.5(17) . . ?
C71 Re2A Re1A 41.8(18) . . ?
C72 Re2A Re1A 81.6(18) . . ?
Hg1A Re2A Re1A 62.5(17) . . ?
Re3A Re2A Re1A 57.7(14) . . ?
Re4A Re2A Re1A 58.9(15) . . ?
C53 Re2A Re5A 96.0(29) . . ?
C51 Re2A Re5A 50.9(19) . . ?
Re5 Re2A Re5A 28.9(11) . . ?
Re7 Re2A Re5A 86.9(15) . . ?
O53 Re2A Re5A 125.0(21) . . ?
C71 Re2A Re5A 127.1(23) . . ?
C72 Re2A Re5A 94.5(20) . . ?
Hg1A Re2A Re5A 123.1(21) . . ?
Re3A Re2A Re5A 59.5(13) . . ?
Re4A Re2A Re5A 62.6(14) . . ?
Re1A Re2A Re5A 91.4(15) . . ?
Re7 Re3A Re4 132.4(37) . . ?
Re7 Re3A C41 136.7(27) . . ?
Re4 Re3A C41 65.2(20) . . ?
Re7 Re3A C43 130.0(24) . . ?
Re4 Re3A C43 64.4(17) . . ?
C41 Re3A C43 93.0(26) . . ?
Re7 Re3A C72 55.8(20) . . ?
Re4 Re3A C72 148.4(23) . . ?
C41 Re3A C72 89.5(30) . . ?
C43 Re3A C72 139.6(34) . . ?
Re7 Re3A C73 55.0(15) . . ?
Re4 Re3A C73 142.0(23) . . ?
C41 Re3A C73 141.4(38) . . ?
C43 Re3A C73 84.2(20) . . ?
C72 Re3A C73 69.6(21) . . ?
Re7 Re3A Re1A 38.6(15) . . ?
Re4 Re3A Re1A 102.0(26) . . ?
C41 Re3A Re1A 156.5(32) . . ?
C43 Re3A Re1A 98.9(22) . . ?
C72 Re3A Re1A 94.2(21) . . ?
C73 Re3A Re1A 60.6(17) . . ?
Re7 Re3A Re2A 43.9(13) . . ?
Re4 Re3A Re2A 102.6(21) . . ?
C41 Re3A Re2A 99.0(22) . . ?
C43 Re3A Re2A 156.4(32) . . ?
C72 Re3A Re2A 61.2(18) . . ?
C73 Re3A Re2A 98.4(17) . . ?
Re1A Re3A Re2A 63.2(15) . . ?
Re7 Re3A Re6A 102.9(29) . . ?
Re4 Re3A Re6A 37.2(14) . . ?
C41 Re3A Re6A 102.4(26) . . ?
C43 Re3A Re6A 61.7(20) . . ?
C72 Re3A Re6A 155.7(28) . . ?
C73 Re3A Re6A 109.8(20) . . ?
Re1A Re3A Re6A 66.6(18) . . ?
Re2A Re3A Re6A 95.8(21) . . ?
Re7 Re3A Re5A 103.9(27) . . ?
Re4 Re3A Re5A 42.7(15) . . ?
C41 Re3A Re5A 60.2(23) . . ?
C43 Re3A Re5A 107.1(24) . . ?
C72 Re3A Re5A 109.0(21) . . ?
C73 Re3A Re5A 156.6(28) . . ?
Re1A Re3A Re5A 96.8(23) . . ?
Re2A Re3A Re5A 63.1(18) . . ?
Re6A Re3A Re5A 61.4(14) . . ?
Re7 Re3A Hg1A 27.0(16) . . ?
Re4 Re3A Hg1A 158.4(28) . . ?
C41 Re3A Hg1A 123.2(29) . . ?
C43 Re3A Hg1A 129.6(22) . . ?
C72 Re3A Hg1A 33.8(18) . . ?
C73 Re3A Hg1A 45.5(15) . . ?
Re1A Re3A Hg1A 62.3(16) . . ?
Re2A Re3A Hg1A 58.0(13) . . ?
Re6A Re3A Hg1A 128.8(23) . . ?
Re5A Re3A Hg1A 120.7(21) . . ?
Re7 Re3A Re5 71.0(17) . . ?
Re4 Re3A Re5 69.3(15) . . ?
C41 Re3A Re5 86.8(22) . . ?
C43 Re3A Re5 128.6(26) . . ?
C72 Re3A Re5 91.8(18) . . ?
C73 Re3A Re5 124.5(19) . . ?
Re1A Re3A Re5 69.9(15) . . ?
Re2A Re3A Re5 33.4(9) . . ?
Re6A Re3A Re5 68.2(14) . . ?
Re5A Re3A Re5 33.0(15) . . ?
Hg1A Re3A Re5 90.6(14) . . ?
C11 Re4A Re1 66.8(27) . . ?
C11 Re4A Re6 129.3(27) . . ?
Re1 Re4A Re6 104.5(18) . . ?
C11 Re4A Re5 130.0(28) . . ?
Re1 Re4A Re5 104.4(20) . . ?
Re6 Re4A Re5 100.6(24) . . ?
C11 Re4A C 135.9(38) . . ?
Re1 Re4A C 69.1(18) . . ?
Re6 Re4A C 62.6(16) . . ?
Re5 Re4A C 62.6(17) . . ?
C11 Re4A C53 101.8(27) . . ?
Re1 Re4A C53 137.5(26) . . ?
Re6 Re4A C53 112.8(31) . . ?
Re5 Re4A C53 50.3(17) . . ?
C Re4A C53 110.8(29) . . ?
C11 Re4A C63 102.3(25) . . ?
Re1 Re4A C63 142.0(24) . . ?
Re6 Re4A C63 52.9(17) . . ?
Re5 Re4A C63 109.4(29) . . ?
C Re4A C63 112.1(28) . . ?
C53 Re4A C63 79.3(23) . . ?
C11 Re4A O11 20.6(16) . . ?
Re1 Re4A O11 87.3(23) . . ?
Re6 Re4A O11 127.7(20) . . ?
Re5 Re4A O11 125.9(19) . . ?
C Re4A O11 156.4(33) . . ?
C53 Re4A O11 85.7(20) . . ?
C63 Re4A O11 86.8(19) . . ?
C11 Re4A Re1A 131.5(27) . . ?
Re1 Re4A Re1A 141.4(20) . . ?
Re6 Re4A Re1A 36.9(13) . . ?
Re5 Re4A Re1A 87.3(23) . . ?
C Re4A Re1A 85.1(24) . . ?
C53 Re4A Re1A 77.8(23) . . ?
C63 Re4A Re1A 29.4(16) . . ?
O11 Re4A Re1A 115.7(20) . . ?
C11 Re4A Re2A 130.4(25) . . ?
Re1 Re4A Re2A 139.2(21) . . ?
Re6 Re4A Re2A 90.0(23) . . ?
Re5 Re4A Re2A 34.9(12) . . ?
C Re4A Re2A 85.3(23) . . ?
C53 Re4A Re2A 28.7(16) . . ?
C63 Re4A Re2A 76.4(22) . . ?
O11 Re4A Re2A 113.8(19) . . ?
Re1A Re4A Re2A 61.4(17) . . ?
C11 Re4A Re7A 96.4(30) . . ?
Re1 Re4A Re7A 29.7(12) . . ?
Re6 Re4A Re7A 86.4(17) . . ?
Re5 Re4A Re7A 85.1(17) . . ?
C Re4A Re7A 39.5(17) . . ?
C53 Re4A Re7A 132.9(23) . . ?
C63 Re4A Re7A 138.1(22) . . ?
O11 Re4A Re7A 116.9(26) . . ?
Re1A Re4A Re7A 119.5(21) . . ?
Re2A Re4A Re7A 117.7(20) . . ?
C11 Re4A Re6A 138.0(29) . . ?
Re1 Re4A Re6A 81.0(16) . . ?
Re6 Re4A Re6A 34.4(10) . . ?
Re5 Re4A Re6A 82.5(16) . . ?
C Re4A Re6A 28.7(13) . . ?
C53 Re4A Re6A 120.3(28) . . ?
C63 Re4A Re6A 86.6(21) . . ?
O11 Re4A Re6A 151.4(20) . . ?
Re1A Re4A Re6A 63.9(17) . . ?
Re2A Re4A Re6A 91.6(20) . . ?
Re7A Re4A Re6A 55.6(16) . . ?
Re5 Re5A Re3 120.3(25) . . ?
Re5 Re5A C 72.4(26) . . ?
Re3 Re5A C 77.1(20) . . ?
Re5 Re5A C33 130.6(27) . . ?
Re3 Re5A C33 62.5(23) . . ?
C Re5A C33 139.4(38) . . ?
Re5 Re5A Re4 105.1(24) . . ?
Re3 Re5A Re4 105.1(28) . . ?
C Re5A Re4 63.4(15) . . ?
C33 Re5A Re4 122.3(38) . . ?
Re5 Re5A C51 53.6(21) . . ?
Re3 Re5A C51 148.2(20) . . ?
C Re5A C51 121.0(39) . . ?
C33 Re5A C51 96.9(21) . . ?
Re4 Re5A C51 106.5(21) . . ?
Re5 Re5A C41 108.4(26) . . ?
Re3 Re5A C41 129.8(38) . . ?
C Re5A C41 108.8(21) . . ?
C33 Re5A C41 95.3(27) . . ?
Re4 Re5A C41 47.2(14) . . ?
C51 Re5A C41 72.5(19) . . ?
Re5 Re5A Re7A 90.3(20) . . ?
Re3 Re5A Re7A 39.9(12) . . ?
C Re5A Re7A 39.0(16) . . ?
C33 Re5A Re7A 101.8(26) . . ?
Re4 Re5A Re7A 90.2(17) . . ?
C51 Re5A Re7A 142.7(32) . . ?
C41 Re5A Re7A 136.2(23) . . ?
Re5 Re5A Re3A 79.7(20) . . ?
Re3 Re5A Re3A 140.2(24) . . ?
C Re5A Re3A 77.6(20) . . ?
C33 Re5A Re3A 132.7(27) . . ?
Re4 Re5A Re3A 35.5(9) . . ?
C51 Re5A Re3A 71.6(18) . . ?
C41 Re5A Re3A 37.4(15) . . ?
Re7A Re5A Re3A 115.0(18) . . ?
Re5 Re5A Re6A 87.7(20) . . ?
Re3 Re5A Re6A 86.3(18) . . ?
C Re5A Re6A 26.0(16) . . ?
C33 Re5A Re6A 138.5(37) . . ?
Re4 Re5A Re6A 37.6(11) . . ?
C51 Re5A Re6A 121.9(26) . . ?
C41 Re5A Re6A 84.1(17) . . ?
Re7A Re5A Re6A 56.7(15) . . ?
Re3A Re5A Re6A 58.8(14) . . ?
Re5 Re5A Re2A 29.1(14) . . ?
Re3 Re5A Re2A 149.4(30) . . ?
C Re5A Re2A 87.0(29) . . ?
C33 Re5A Re2A 130.1(25) . . ?
Re4 Re5A Re2A 90.4(20) . . ?
C51 Re5A Re2A 34.0(16) . . ?
C41 Re5A Re2A 80.0(20) . . ?
Re7A Re5A Re2A 115.8(25) . . ?
Re3A Re5A Re2A 57.5(15) . . ?
Re6A Re5A Re2A 90.8(20) . . ?
Re5 Re5A Re4A 34.5(12) . . ?
Re3 Re5A Re4A 95.9(20) . . ?
C Re5A Re4A 39.1(20) . . ?
C33 Re5A Re4A 143.5(23) . . ?
Re4 Re5A Re4A 90.4(18) . . ?
C51 Re5A Re4A 87.4(27) . . ?
C41 Re5A Re4A 120.3(24) . . ?
Re7A Re5A Re4A 58.7(16) . . ?
Re3A Re5A Re4A 83.1(20) . . ?
Re6A Re5A Re4A 59.9(14) . . ?
Re2A Re5A Re4A 57.1(19) . . ?
C Re6A Re2 85.6(26) . . ?
C Re6A Re6 74.5(25) . . ?
Re2 Re6A Re6 119.8(26) . . ?
C Re6A Re4 71.6(19) . . ?
Re2 Re6A Re4 116.6(25) . . ?
Re6 Re6A Re4 109.7(25) . . ?
C Re6A C23 145.7(38) . . ?
Re2 Re6A C23 60.5(20) . . ?
Re6 Re6A C23 124.9(20) . . ?
Re4 Re6A C23 117.6(28) . . ?
C Re6A C62 120.2(33) . . ?
Re2 Re6A C62 134.4(20) . . ?
Re6 Re6A C62 48.7(14) . . ?
Re4 Re6A C62 107.5(24) . . ?
C23 Re6A C62 89.8(18) . . ?
C Re6A C43 117.1(27) . . ?
Re2 Re6A C43 132.2(28) . . ?
Re6 Re6A C43 107.0(24) . . ?
Re4 Re6A C43 48.1(14) . . ?
C23 Re6A C43 86.1(22) . . ?
C62 Re6A C43 71.9(18) . . ?
C Re6A Re7A 40.3(21) . . ?
Re2 Re6A Re7A 45.8(14) . . ?
Re6 Re6A Re7A 93.2(21) . . ?
Re4 Re6A Re7A 97.9(17) . . ?
C23 Re6A Re7A 106.2(26) . . ?
C62 Re6A Re7A 139.3(25) . . ?
C43 Re6A Re7A 144.5(20) . . ?
C Re6A Re3A 81.3(23) . . ?
Re2 Re6A Re3A 151.2(21) . . ?
Re6 Re6A Re3A 81.1(20) . . ?
Re4 Re6A Re3A 34.7(12) . . ?
C23 Re6A Re3A 126.1(24) . . ?
C62 Re6A Re3A 73.9(17) . . ?
C43 Re6A Re3A 40.0(14) . . ?
Re7A Re6A Re3A 119.7(17) . . ?
C Re6A Re5A 29.7(19) . . ?
Re2 Re6A Re5A 97.6(18) . . ?
Re6 Re6A Re5A 91.8(21) . . ?
Re4 Re6A Re5A 42.1(10) . . ?
C23 Re6A Re5A 142.6(29) . . ?
C62 Re6A Re5A 123.8(25) . . ?
C43 Re6A Re5A 89.4(16) . . ?
Re7A Re6A Re5A 60.5(14) . . ?
Re3A Re6A Re5A 59.8(13) . . ?
C Re6A Re4A 38.6(20) . . ?
Re2 Re6A Re4A 100.7(22) . . ?
Re6 Re6A Re4A 36.6(12) . . ?
Re4 Re6A Re4A 96.2(18) . . ?
C23 Re6A Re4A 145.8(24) . . ?
C62 Re6A Re4A 84.9(20) . . ?
C43 Re6A Re4A 123.6(24) . . ?
Re7A Re6A Re4A 60.7(17) . . ?
Re3A Re6A Re4A 84.8(18) . . ?
Re5A Re6A Re4A 62.1(17) . . ?
C Re6A Re1A 85.6(27) . . ?
Re2 Re6A Re1A 148.8(25) . . ?
Re6 Re6A Re1A 29.1(13) . . ?
Re4 Re6A Re1A 88.7(21) . . ?
C23 Re6A Re1A 125.6(20) . . ?
C62 Re6A Re1A 35.8(13) . . ?
C43 Re6A Re1A 78.0(18) . . ?
Re7A Re6A Re1A 116.7(21) . . ?
Re3A Re6A Re1A 55.5(15) . . ?
Re5A Re6A Re1A 89.3(21) . . ?
Re4A Re6A Re1A 56.1(17) . . ?
Re1 Re7A Hg1 118.7(32) . . ?
Re1 Re7A C 78.8(24) . . ?
Hg1 Re7A C 161.7(34) . . ?
Re1 Re7A Re3 117.7(28) . . ?
Hg1 Re7A Re3 103.1(23) . . ?
C Re7A Re3 70.3(23) . . ?
Re1 Re7A Re2 114.1(26) . . ?
Hg1 Re7A Re2 98.0(22) . . ?
C Re7A Re2 68.0(20) . . ?
Re3 Re7A Re2 102.4(25) . . ?
Re1 Re7A C13 45.2(16) . . ?
Hg1 Re7A C13 89.3(22) . . ?
C Re7A C13 108.1(26) . . ?
Re3 Re7A C13 96.2(21) . . ?
Re2 Re7A C13 157.8(26) . . ?
Re1 Re7A Re6A 93.4(23) . . ?
Hg1 Re7A Re6A 133.3(26) . . ?
C Re7A Re6A 32.8(17) . . ?
Re3 Re7A Re6A 88.3(21) . . ?
Re2 Re7A Re6A 35.6(13) . . ?
C13 Re7A Re6A 134.8(25) . . ?
Re1 Re7A Re5A 93.3(26) . . ?
Hg1 Re7A Re5A 138.4(28) . . ?
C Re7A Re5A 36.4(18) . . ?
Re3 Re7A Re5A 35.4(16) . . ?
Re2 Re7A Re5A 91.4(21) . . ?
C13 Re7A Re5A 97.0(21) . . ?
Re6A Re7A Re5A 62.9(15) . . ?
Re1 Re7A Re4A 35.1(16) . . ?
Hg1 Re7A Re4A 153.6(29) . . ?
C Re7A Re4A 43.7(19) . . ?
Re3 Re7A Re4A 96.7(21) . . ?
Re2 Re7A Re4A 94.6(20) . . ?
C13 Re7A Re4A 71.2(18) . . ?
Re6A Re7A Re4A 63.7(18) . . ?
Re5A Re7A Re4A 63.9(20) . . ?
Re6A C Re5A 124.3(32) . . ?
Re6A C Re7A 106.9(32) . . ?
Re5A C Re7A 104.7(28) . . ?
Re6A C Re4 60.3(20) . . ?
Re5A C Re4 64.3(18) . . ?
Re7A C Re4 131.0(26) . . ?
Re6A C Re4A 112.6(29) . . ?
Re5A C Re4A 107.6(31) . . ?
Re7A C Re4A 96.8(30) . . ?
Re4 C Re4A 132.1(26) . . ?
Re6A C Re6 57.9(22) . . ?
Re5A C Re6 133.4(28) . . ?
Re7A C Re6 119.4(26) . . ?
Re4 C Re6 94.4(15) . . ?
Re4A C Re6 55.4(16) . . ?
Re6A C Re5 134.9(30) . . ?
Re5A C Re5 52.6(26) . . ?
Re7A C Re5 117.5(24) . . ?
Re4 C Re5 93.9(16) . . ?
Re4A C Re5 56.1(15) . . ?
Re6 C Re5 91.6(14) . . ?
Re6A C Re2 48.4(22) . . ?
Re5A C Re2 128.5(31) . . ?
Re7A C Re2 58.9(18) . . ?
Re4 C Re2 89.8(14) . . ?
Re4A C Re2 121.9(23) . . ?
Re6 C Re2 89.4(14) . . ?
Re5 C Re2 176.1(21) . . ?
Re6A C Re3 124.1(29) . . ?
Re5A C Re3 50.6(21) . . ?
Re7A C Re3 55.7(18) . . ?
Re4 C Re3 90.7(15) . . ?
Re4A C Re3 121.5(22) . . ?
Re6 C Re3 174.7(21) . . ?
Re5 C Re3 89.5(14) . . ?
Re2 C Re3 89.2(13) . . ?
Re6A C Re1 119.3(26) . . ?
Re5A C Re1 115.6(21) . . ?
Re7A C Re1 45.1(18) . . ?
Re4 C Re1 176.2(19) . . ?
Re4A C Re1 51.7(19) . . ?
Re6 C Re1 88.3(14) . . ?
Re5 C Re1 88.8(14) . . ?
Re2 C Re1 87.5(14) . . ?
Re3 C Re1 86.5(13) . . ?
O11 C11 Re4A 126.2(44) . . ?
O11 C11 Re1 171.8(42) . . ?
Re4A C11 Re1 61.3(22) . . ?
C11 O11 Re4A 33.2(31) . . ?
O12 C12 Re1 174.9(39) . . ?
O13 C13 Re1 168.1(40) . . ?
O13 C13 Re7A 147.0(35) . . ?
Re1 C13 Re7A 37.7(13) . . ?
O21 C21 Re2 174.1(30) . . ?
O22 C22 Re2 172.1(38) . . ?
O23 C23 Re2 179.2(33) . . ?
O23 C23 Re6A 130.0(34) . . ?
Re2 C23 Re6A 50.7(17) . . ?
O31 C31 Re3 174.1(39) . . ?
O32 C32 Re3 173.3(34) . . ?
O33 C33 Re5A 127.5(32) . . ?
O33 C33 Re3 175.4(29) . . ?
Re5A C33 Re3 57.0(18) . . ?
O41 C41 Re3A 137.3(46) . . ?
O41 C41 Re4 166.6(44) . . ?
Re3A C41 Re4 55.9(23) . . ?
O41 C41 Re5A 121.1(39) . . ?
Re3A C41 Re5A 82.4(30) . . ?
Re4 C41 Re5A 51.5(15) . . ?
O42 C42 Re4 172.7(42) . . ?
O43 C43 Re3A 135.0(38) . . ?
O43 C43 Re4 171.0(38) . . ?
Re3A C43 Re4 53.6(17) . . ?
O43 C43 Re6A 129.1(34) . . ?
Re3A C43 Re6A 78.3(25) . . ?
Re4 C43 Re6A 45.0(11) . . ?
O51 C51 Re2A 127.7(38) . . ?
O51 C51 Re5 172.2(36) . . ?
Re2A C51 Re5 56.8(20) . . ?
O51 C51 Re5A 133.6(36) . . ?
Re2A C51 Re5A 95.1(27) . . ?
Re5 C51 Re5A 46.2(17) . . ?
O52 C52 Re5 167.5(40) . . ?
O53 C53 Re2A 117.0(45) . . ?
O53 C53 Re5 178.4(43) . . ?
Re2A C53 Re5 64.2(26) . . ?
O53 C53 Re4A 123.1(38) . . ?
Re2A C53 Re4A 104.5(34) . . ?
Re5 C53 Re4A 57.1(17) . . ?
C53 O53 Re2A 34.0(28) . . ?
O61 C61 Re6 178.7(37) . . ?
O62 C62 Re1A 128.4(36) . . ?
O62 C62 Re6 174.6(34) . . ?
Re1A C62 Re6 57.0(19) . . ?
O62 C62 Re6A 130.7(31) . . ?
Re1A C62 Re6A 90.2(24) . . ?
Re6 C62 Re6A 45.4(13) . . ?
O63 C63 Re1A 125.6(45) . . ?
O63 C63 Re6 168.5(40) . . ?
Re1A C63 Re6 63.7(26) . . ?
O63 C63 Re4A 123.7(36) . . ?
Re1A C63 Re4A 101.5(33) . . ?
Re6 C63 Re4A 54.6(14) . . ?
C63 O63 Re1A 29.6(27) . . ?
Hg1A C71 O71 95.0(57) . . ?
Hg1A C71 Re7 74.9(42) . . ?
O71 C71 Re7 162.2(55) . . ?
Hg1A C71 Re1A 129.0(57) . . ?
O71 C71 Re1A 133.1(58) . . ?
Re7 C71 Re1A 62.1(27) . . ?
Hg1A C71 Re2A 95.2(41) . . ?
O71 C71 Re2A 109.6(44) . . ?
Re7 C71 Re2A 57.9(21) . . ?
Re1A C71 Re2A 84.7(28) . . ?
C71 O71 Hg1A 42.2(35) . . ?
O72 C72 Hg1A 112.1(48) . . ?
O72 C72 Re7 175.3(48) . . ?
Hg1A C72 Re7 63.2(28) . . ?
O72 C72 Re3A 142.1(47) . . ?
Hg1A C72 Re3A 102.2(36) . . ?
Re7 C72 Re3A 42.4(17) . . ?
O72 C72 Re2A 128.1(42) . . ?
Hg1A C72 Re2A 79.3(30) . . ?
Re7 C72 Re2A 51.9(16) . . ?
Re3A C72 Re2A 72.8(22) . . ?
C72 O72 Hg1A 39.9(31) . . ?
O73 C73 Re7 168.3(37) . . ?
O73 C73 Hg1A 117.8(35) . . ?
Re7 C73 Hg1A 53.5(17) . . ?
O73 C73 Re3A 152.5(36) . . ?
Re7 C73 Re3A 39.2(13) . . ?
Hg1A C73 Re3A 85.0(21) . . ?
O73 C73 Re1A 127.7(35) . . ?
Re7 C73 Re1A 46.5(14) . . ?
Hg1A C73 Re1A 77.8(22) . . ?
Re3A C73 Re1A 69.2(21) . . ?
N1 P1 C107 114.1(17) . . ?
N1 P1 C113 107.4(16) . . ?
C107 P1 C113 107.0(18) . . ?
N1 P1 C101 111.9(15) . . ?
C107 P1 C101 107.3(16) . . ?
C113 P1 C101 108.9(17) . . ?
P2 N1 P1 139.5(18) . . ?
N1 P2 C125 115.4(17) . . ?
N1 P2 C131 110.4(16) . . ?
C125 P2 C131 105.0(17) . . ?
N1 P2 C119 107.8(16) . . ?
C125 P2 C119 108.9(17) . . ?
C131 P2 C119 109.1(16) . . ?
N2 P3 C207 107.0(18) . . ?
N2 P3 C201 114.5(18) . . ?
C207 P3 C201 108.8(19) . . ?
N2 P3 C213 111.5(18) . . ?
C207 P3 C213 107.8(17) . . ?
C201 P3 C213 107.1(19) . . ?
P3 N2 P4 141.0(21) . . ?
N2 P4 C219 110.2(15) . . ?
N2 P4 C231 116.3(17) . . ?
C219 P4 C231 106.1(16) . . ?
N2 P4 C225 110.1(17) . . ?
C219 P4 C225 107.0(18) . . ?
C231 P4 C225 106.6(16) . . ?
C106 C101 C102 122.5(33) . . ?
C106 C101 P1 119.1(28) . . ?
C102 C101 P1 118.2(27) . . ?
C103 C102 C101 116.3(37) . . ?
C104 C103 C102 120.4(44) . . ?
C103 C104 C105 124.8(42) . . ?
C104 C105 C106 119.1(38) . . ?
C105 C106 C101 116.6(37) . . ?
C112 C107 C108 115.9(32) . . ?
C112 C107 P1 123.1(28) . . ?
C108 C107 P1 120.2(27) . . ?
C109 C108 C107 123.3(34) . . ?
C110 C109 C108 117.2(38) . . ?
C109 C110 C111 123.8(40) . . ?
C112 C111 C110 119.1(38) . . ?
C111 C112 C107 120.5(38) . . ?
C118 C113 C114 117.9(36) . . ?
C118 C113 P1 122.9(30) . . ?
C114 C113 P1 119.0(28) . . ?
C115 C114 C113 114.1(36) . . ?
C116 C115 C114 127.1(41) . . ?
C117 C116 C115 117.0(41) . . ?
C116 C117 C118 126.4(41) . . ?
C117 C118 C113 117.4(39) . . ?
C124 C119 C120 121.3(36) . . ?
C124 C119 P2 114.2(31) . . ?
C120 C119 P2 123.5(28) . . ?
C121 C120 C119 119.1(36) . . ?
C120 C121 C122 119.0(41) . . ?
C121 C122 C123 125.4(41) . . ?
C122 C123 C124 112.4(37) . . ?
C119 C124 C123 122.5(40) . . ?
C126 C125 C130 120.0(36) . . ?
C126 C125 P2 124.2(31) . . ?
C130 C125 P2 115.6(28) . . ?
C125 C126 C127 121.6(41) . . ?
C128 C127 C126 119.2(45) . . ?
C129 C128 C127 122.9(50) . . ?
C128 C129 C130 118.3(44) . . ?
C129 C130 C125 118.0(38) . . ?
C136 C131 C132 118.6(33) . . ?
C136 C131 P2 120.5(27) . . ?
C132 C131 P2 120.8(29) . . ?
C131 C132 C133 125.4(38) . . ?
C134 C133 C132 111.8(39) . . ?
C133 C134 C135 127.3(40) . . ?
C134 C135 C136 117.5(36) . . ?
C131 C136 C135 119.3(32) . . ?
C206 C201 C202 116.4(36) . . ?
C206 C201 P3 120.7(31) . . ?
C202 C201 P3 122.4(31) . . ?
C203 C202 C201 125.7(38) . . ?
C204 C203 C202 115.1(49) . . ?
C203 C204 C205 127.7(53) . . ?
C206 C205 C204 113.2(40) . . ?
C201 C206 C205 121.8(37) . . ?
C208 C207 C212 115.1(35) . . ?
C208 C207 P3 125.3(32) . . ?
C212 C207 P3 118.7(32) . . ?
C209 C208 C207 123.7(39) . . ?
C208 C209 C210 119.4(42) . . ?
C211 C210 C209 117.7(44) . . ?
C210 C211 C212 123.5(45) . . ?
C211 C212 C207 120.3(38) . . ?
C214 C213 C218 118.3(39) . . ?
C214 C213 P3 121.3(34) . . ?
C218 C213 P3 120.3(32) . . ?
C213 C214 C215 117.6(43) . . ?
C216 C215 C214 120.9(46) . . ?
C215 C216 C217 123.4(50) . . ?
C216 C217 C218 116.8(47) . . ?
C213 C218 C217 122.8(43) . . ?
C220 C219 C224 122.5(34) . . ?
C220 C219 P4 120.8(27) . . ?
C224 C219 P4 116.5(27) . . ?
C219 C220 C221 117.8(34) . . ?
C222 C221 C220 119.9(37) . . ?
C221 C222 C223 118.3(38) . . ?
C224 C223 C222 119.9(38) . . ?
C219 C224 C223 120.8(37) . . ?
C230 C225 C226 118.9(37) . . ?
C230 C225 P4 118.8(30) . . ?
C226 C225 P4 121.9(32) . . ?
C227 C226 C225 120.7(43) . . ?
C228 C227 C226 119.5(45) . . ?
C227 C228 C229 123.7(45) . . ?
C228 C229 C230 118.9(42) . . ?
C225 C230 C229 118.3(37) . . ?
C236 C231 C232 115.9(32) . . ?
C236 C231 P4 124.7(26) . . ?
C232 C231 P4 119.2(26) . . ?
C233 C232 C231 123.4(36) . . ?
C234 C233 C232 115.5(37) . . ?
C235 C234 C233 127.9(41) . . ?
C234 C235 C236 114.6(37) . . ?
C231 C236 C235 122.5(33) . . ?

loop_
_geom_bond_atom_site_label_1
_geom_bond_atom_site_label_2
_geom_bond_distance
_geom_bond_site_symmetry_2
_geom_bond_publ_flag
Hg1 Re7A 1.83(5) . ?
Hg1 Hg1 2.610(4) 2_466 ?
Hg1 Re2 2.911(3) . ?
Hg1 Re3 2.944(3) . ?
Hg1 Re1 2.965(3) . ?
Re1 Re7A 1.61(5) . ?
Re1 C13 1.87(4) . ?
Re1 C12 1.87(5) . ?
Re1 Re4A 1.88(5) . ?
Re1 C11 1.96(4) . ?
Re1 C 2.23(4) . ?
Re1 Re6 2.995(3) . ?
Re1 Re5 3.014(3) . ?
Re1 Re3 3.034(2) . ?
Re1 Re2 3.059(2) . ?
Re2 Re6A 1.64(5) . ?
Re2 C23 1.85(4) . ?
Re2 C22 1.86(5) . ?
Re2 C21 1.87(3) . ?
Re2 Re7A 2.02(5) . ?
Re2 C 2.19(4) . ?
Re2 Re4 2.968(3) . ?
Re2 Re6 2.991(3) . ?
Re2 Re3 3.079(2) . ?
Re3 Re5A 1.74(5) . ?
Re3 C33 1.84(4) . ?
Re3 C31 1.89(4) . ?
Re3 C32 1.89(4) . ?
Re3 Re7A 1.93(5) . ?
Re3 C 2.20(4) . ?
Re3 Re4 2.997(3) . ?
Re3 Re5 3.008(3) . ?
Re4 Re3A 1.73(4) . ?
Re4 C42 1.74(5) . ?
Re4 Re6A 1.84(4) . ?
Re4 C41 1.90(6) . ?
Re4 C43 1.94(4) . ?
Re4 C 2.01(4) . ?
Re4 Re5A 2.03(3) . ?
Re4 Re7 2.931(3) . ?
Re4 Re5 2.986(2) . ?
Re4 Re6 2.989(3) . ?
Re5 Re5A 1.73(7) . ?
Re5 Re2A 1.74(4) . ?
Re5 C53 1.78(5) . ?
Re5 C52 1.83(5) . ?
Re5 C51 1.93(5) . ?
Re5 Re4A 1.94(4) . ?
Re5 C 2.07(4) . ?
Re5 Re6 2.964(2) . ?
Re5 Re7 2.985(3) . ?
Re6 Re1A 1.79(5) . ?
Re6 Re6A 1.81(5) . ?
Re6 C63 1.87(4) . ?
Re6 Re4A 1.91(5) . ?
Re6 C62 1.91(4) . ?
Re6 C61 1.91(5) . ?
Re6 C 2.06(4) . ?
Re6 Re7 2.968(3) . ?
Re7 Re3A 1.47(3) . ?
Re7 C71 1.66(7) . ?
Re7 C72 1.80(6) . ?
Re7 Hg1A 1.85(5) . ?
Re7 C73 1.90(5) . ?
Re7 Re1A 1.91(5) . ?
Re7 Re2A 2.07(4) . ?
Hg1A C71 1.35(7) . ?
Hg1A C72 1.73(6) . ?
Hg1A O71 2.00(7) . ?
Hg1A C73 2.17(6) . ?
Hg1A O72 2.49(7) . ?
Hg1A Hg1A 2.71(10) 2_457 ?
Hg1A Re2A 2.86(6) . ?
Hg1A Re1A 3.03(7) . ?
Hg1A Re3A 3.03(6) . ?
Re1A C63 1.45(6) . ?
Re1A C62 1.84(5) . ?
Re1A C71 1.99(7) . ?
Re1A O63 2.39(6) . ?
Re1A C73 2.63(6) . ?
Re1A Re3A 2.82(7) . ?
Re1A Re4A 2.90(7) . ?
Re1A Re2A 2.98(5) . ?
Re1A Re6A 3.14(7) . ?
Re2A C53 1.45(6) . ?
Re2A C51 1.70(5) . ?
Re2A O53 2.31(6) . ?
Re2A C71 2.40(7) . ?
Re2A C72 2.63(7) . ?
Re2A Re3A 2.86(6) . ?
Re2A Re4A 2.93(7) . ?
Re2A Re5A 3.03(8) . ?
Re3A C41 1.79(6) . ?
Re3A C43 1.90(5) . ?
Re3A C72 2.16(6) . ?
Re3A C73 2.32(5) . ?
Re3A Re6A 2.90(7) . ?
Re3A Re5A 2.93(6) . ?
Re4A C11 1.68(6) . ?
Re4A C 2.05(5) . ?
Re4A C53 2.21(6) . ?
Re4A C63 2.24(6) . ?
Re4A O11 2.48(6) . ?
Re4A Re7A 2.95(7) . ?
Re4A Re6A 3.03(6) . ?
Re5A C 1.78(5) . ?
Re5A C33 1.81(6) . ?
Re5A C51 2.36(7) . ?
Re5A C41 2.56(7) . ?
Re5A Re7A 2.91(7) . ?
Re5A Re6A 2.97(4) . ?
Re6A C 1.58(5) . ?
Re6A C23 1.98(5) . ?
Re6A C62 2.54(6) . ?
Re6A C43 2.60(6) . ?
Re6A Re7A 2.79(7) . ?
Re7A C 1.89(6) . ?
Re7A C13 2.62(6) . ?
C11 O11 1.08(4) . ?
C12 O12 1.16(5) . ?
C13 O13 1.17(4) . ?
C21 O21 1.16(3) . ?
C22 O22 1.18(5) . ?
C23 O23 1.19(4) . ?
C31 O31 1.18(4) . ?
C32 O32 1.16(4) . ?
C33 O33 1.20(4) . ?
C41 O41 1.18(5) . ?
C42 O42 1.27(5) . ?
C43 O43 1.15(4) . ?
C51 O51 1.14(4) . ?
C52 O52 1.21(4) . ?
C53 O53 1.26(5) . ?
C61 O61 1.17(5) . ?
C62 O62 1.19(4) . ?
C63 O63 1.23(4) . ?
C71 O71 1.37(6) . ?
C72 O72 1.26(6) . ?
C73 O73 1.18(4) . ?
P1 N1 1.61(3) . ?
P1 C107 1.74(4) . ?
P1 C113 1.81(4) . ?
P1 C101 1.83(3) . ?
N1 P2 1.56(3) . ?
P2 C125 1.77(4) . ?
P2 C131 1.79(3) . ?
P2 C119 1.81(3) . ?
P3 N2 1.53(3) . ?
P3 C207 1.72(4) . ?
P3 C201 1.75(4) . ?
P3 C213 1.78(4) . ?
N2 P4 1.61(3) . ?
P4 C219 1.75(3) . ?
P4 C231 1.76(3) . ?
P4 C225 1.77(4) . ?
C101 C106 1.42(4) . ?
C101 C102 1.43(5) . ?
C102 C103 1.41(5) . ?
C103 C104 1.33(5) . ?
C104 C105 1.37(5) . ?
C105 C106 1.42(5) . ?
C107 C112 1.41(4) . ?
C107 C108 1.44(4) . ?
C108 C109 1.34(4) . ?
C109 C110 1.33(4) . ?
C110 C111 1.41(5) . ?
C111 C112 1.33(4) . ?
C113 C118 1.43(4) . ?
C113 C114 1.47(5) . ?
C114 C115 1.37(5) . ?
C115 C116 1.32(4) . ?
C116 C117 1.30(4) . ?
C117 C118 1.34(5) . ?
C119 C124 1.34(4) . ?
C119 C120 1.39(5) . ?
C120 C121 1.35(4) . ?
C121 C122 1.37(5) . ?
C122 C123 1.39(5) . ?
C123 C124 1.44(5) . ?
C125 C126 1.34(5) . ?
C125 C130 1.44(5) . ?
C126 C127 1.38(5) . ?
C127 C128 1.38(5) . ?
C128 C129 1.35(6) . ?
C129 C130 1.43(5) . ?
C131 C136 1.34(4) . ?
C131 C132 1.35(4) . ?
C132 C133 1.41(4) . ?
C133 C134 1.34(5) . ?
C134 C135 1.34(4) . ?
C135 C136 1.42(4) . ?
C201 C206 1.38(5) . ?
C201 C202 1.41(5) . ?
C202 C203 1.40(5) . ?
C203 C204 1.27(6) . ?
C204 C205 1.48(6) . ?
C205 C206 1.44(5) . ?
C207 C208 1.37(5) . ?
C207 C212 1.41(5) . ?
C208 C209 1.36(4) . ?
C209 C210 1.43(5) . ?
C210 C211 1.30(5) . ?
C211 C212 1.40(4) . ?
C213 C214 1.35(5) . ?
C213 C218 1.40(5) . ?
C214 C215 1.45(5) . ?
C215 C216 1.32(5) . ?
C216 C217 1.32(5) . ?
C217 C218 1.41(5) . ?
C219 C220 1.36(4) . ?
C219 C224 1.39(4) . ?
C220 C221 1.49(5) . ?
C221 C222 1.41(4) . ?
C222 C223 1.44(5) . ?
C223 C224 1.39(5) . ?
C225 C230 1.36(5) . ?
C225 C226 1.44(5) . ?
C226 C227 1.43(5) . ?
C227 C228 1.30(5) . ?
C228 C229 1.38(5) . ?
C229 C230 1.50(5) . ?
C231 C236 1.34(4) . ?
C231 C232 1.42(4) . ?
C232 C233 1.37(4) . ?
C233 C234 1.35(4) . ?
C234 C235 1.31(5) . ?
C235 C236 1.46(4) . ?
